data_4517329
loop_
_publ_author_name
'Mart\'inez-Mart\'inez, Antonio J.'
'Royle, Cameron G.'
'Furfari, Samantha K.'
'Suriye, Kongkiat'
'Weller, Andrew S.'

_publ_section_title
;
 Solid--State Molecular Organometallic Catalysis in Gas/Solid Flow
 (Flow-SMOM) as Demonstrated by Efficient Room Temperature and Pressure
 1-Butene Isomerization
;
_journal_name_full 'ACS Catalysis'
_journal_page_first 1984
_journal_page_last 1992
_journal_paper_doi 10.1021/acscatal.9b03727
_journal_year 2020
_chemical_formula_moiety 'C32 H12 B F24, C24 H44 F2 P2 Rh'
_chemical_formula_sum 'C56 H56 B F26 P2 Rh'
_chemical_formula_weight 1398.66
_space_group_crystal_system orthorhombic
_space_group_IT_number 56
_space_group_name_Hall '-P 2ab 2ac'
_space_group_name_H-M_alt 'P c c n'
_atom_sites_solution_hydrogens geom
_atom_sites_solution_primary dual
_audit_creation_date 2019-07-17
_audit_creation_method
;
Olex2 1.2
(compiled 2018.05.29 svn.r3508 for OlexSys, GUI svn.r5506)
;
_cell_angle_alpha 90
_cell_angle_beta 90
_cell_angle_gamma 90
_cell_formula_units_Z 8
_cell_length_a 35.5500(5)
_cell_length_b 17.7103(2)
_cell_length_c 18.7565(3)
_cell_measurement_reflns_used 16333
_cell_measurement_temperature 150.01(10)
_cell_measurement_theta_max 75.6390
_cell_measurement_theta_min 2.7820
_cell_volume 11809.1(3)
_computing_cell_refinement 'CrysAlisPro 1.171.39.31c (Rigaku OD, 2017)'
_computing_data_collection 'CrysAlisPro 1.171.39.31c (Rigaku OD, 2017)'
_computing_data_reduction 'CrysAlisPro 1.171.39.31c (Rigaku OD, 2017)'
_computing_molecular_graphics 'Olex2 (Dolomanov et al., 2009)'
_computing_publication_material 'Olex2 (Dolomanov et al., 2009)'
_computing_structure_refinement 'ShelXL (Sheldrick, 2015)'
_computing_structure_solution 'ShelXT (Sheldrick, 2015)'
_diffrn_ambient_environment N~2~
_diffrn_ambient_temperature 150.01(10)
_diffrn_detector 'CCD plate'
_diffrn_detector_area_resol_mean 10.5035
_diffrn_detector_type Atlas
_diffrn_measured_fraction_theta_full 0.999
_diffrn_measured_fraction_theta_max 0.989
_diffrn_measurement_details
;
List of Runs (angles in degrees, time in seconds):

  # Type    Start    End  Width  t~exp~   \w     \q     \k     \f   Frames
--------------------------------------------------------------------------
  1  \w      6.00  51.00   1.00    2.00    --    0.00 -99.00-180.00   45
  2  \w      6.00  33.00   1.00    2.00    --    0.00 -99.00-120.00   27
  3  \w    -99.00 -41.00   1.00    2.00    --    0.00 178.00-150.00   58
  4  \w    -46.00  10.00   1.00    6.00    --  -59.95  30.00 -90.00   56
  5  \w   -133.00 -81.00   1.00    6.00    --  -59.95 -94.00 -60.00   52
  6  \w    -34.00  17.00   1.00    6.00    --  -59.95  30.00   0.00   51
  7  \w    -56.00  25.00   1.00    6.00    --  -59.95  45.00-180.00   81
  8  \w   -150.00 -83.00   1.00    6.00    --  -59.95 -94.00 150.00   67
  9  \w   -132.00 -97.00   1.00    6.00    --  -59.95 -94.00-120.00   35
 10  \w    102.00 127.00   1.00    6.00    --   59.95 121.00-122.00   25
 11  \w     32.00  91.00   1.00   15.00    --  119.91 -37.00  90.00   59
 12  \w     34.00 105.00   1.00   15.00    --  119.91 -50.00  30.00   71
 13  \w     37.00  91.00   1.00   15.00    --  119.91 -37.00-150.00   54
 14  \w    129.00 168.00   1.00   15.00    --  119.91 111.00 -30.00   39
 15  \w     62.00  89.00   1.00   15.00    --  119.91 -37.00 150.00   27
 16  \w     61.00  92.00   1.00   15.00    --  119.91 -37.00-120.00   31
 17  \w     43.00  80.00   1.00   15.00    --  119.91 -25.00  30.00   37
 18  \w     32.00  69.00   1.00   15.00    --  119.91 -37.00 -60.00   37
 19  \w     20.00 170.00   1.00   15.00    --  119.91   0.00  30.00  150
 20  \w    -98.00 -71.00   1.00    2.00    --    0.00 178.00   0.00   27
 21  \w     25.00  51.00   1.00    2.00    --    0.00 -99.00-150.00   26
 22  \w     10.00  50.00   1.00    2.00    --    0.00 -99.00 150.00   40
 23  \w    -66.00 -39.00   1.00    2.00    --    0.00 178.00   0.00   27
 24  \w    -61.00 -55.00   1.00    6.00    --  -59.95 -45.00 120.00    6
;
_diffrn_measurement_device 'four-circle diffractometer'
_diffrn_measurement_device_type 'SuperNova, Dual, Cu at home/near, Atlas'
_diffrn_measurement_method '\w scans'
_diffrn_orient_matrix_type 'CrysAlisPro convention (1999,Acta A55,543-557)'
_diffrn_orient_matrix_UB_11 0.0223539000
_diffrn_orient_matrix_UB_12 -0.0115974000
_diffrn_orient_matrix_UB_13 0.0414352000
_diffrn_orient_matrix_UB_21 -0.0520114000
_diffrn_orient_matrix_UB_22 0.0619698000
_diffrn_orient_matrix_UB_23 0.0117613000
_diffrn_orient_matrix_UB_31 -0.0660358000
_diffrn_orient_matrix_UB_32 -0.0526540000
_diffrn_orient_matrix_UB_33 0.0047699000
_diffrn_radiation_monochromator mirror
_diffrn_radiation_probe x-ray
_diffrn_radiation_type CuK\a
_diffrn_radiation_wavelength 1.54184
_diffrn_reflns_av_R_equivalents 0.0586
_diffrn_reflns_av_unetI/netI 0.0405
_diffrn_reflns_Laue_measured_fraction_full 0.999
_diffrn_reflns_Laue_measured_fraction_max 0.989
_diffrn_reflns_limit_h_max 41
_diffrn_reflns_limit_h_min -44
_diffrn_reflns_limit_k_max 14
_diffrn_reflns_limit_k_min -22
_diffrn_reflns_limit_l_max 20
_diffrn_reflns_limit_l_min -23
_diffrn_reflns_number 46114
_diffrn_reflns_point_group_measured_fraction_full 0.999
_diffrn_reflns_point_group_measured_fraction_max 0.989
_diffrn_reflns_theta_full 67.684
_diffrn_reflns_theta_max 76.043
_diffrn_reflns_theta_min 2.788
_diffrn_source 'micro-focus sealed X-ray tube'
_diffrn_source_type 'SuperNova (Cu) X-ray Source'
_exptl_absorpt_coefficient_mu 3.937
_exptl_absorpt_correction_T_max 1.00000
_exptl_absorpt_correction_T_min 0.89458
_exptl_absorpt_correction_type multi-scan
_exptl_absorpt_process_details
;
CrysAlisPro 1.171.39.31c (Rigaku Oxford Diffraction, 2017)
Empirical absorption correction using spherical harmonics,
 implemented in SCALE3 ABSPACK scaling algorithm.
;
_exptl_crystal_colour 'yellowish orange'
_exptl_crystal_colour_modifier yellowish
_exptl_crystal_colour_primary orange
_exptl_crystal_density_diffrn 1.573
_exptl_crystal_description plate
_exptl_crystal_F_000 5648
_exptl_crystal_size_max 0.162
_exptl_crystal_size_mid 0.159
_exptl_crystal_size_min 0.09
_refine_diff_density_max 1.449
_refine_diff_density_min -1.249
_refine_diff_density_rms 0.113
_refine_ls_extinction_method none
_refine_ls_goodness_of_fit_ref 1.032
_refine_ls_hydrogen_treatment constr
_refine_ls_matrix_type full
_refine_ls_number_parameters 1161
_refine_ls_number_reflns 12210
_refine_ls_number_restraints 1749
_refine_ls_restrained_S_all 1.038
_refine_ls_R_factor_all 0.1167
_refine_ls_R_factor_gt 0.1069
_refine_ls_shift/su_max 0.019
_refine_ls_shift/su_mean 0.000
_refine_ls_structure_factor_coef Fsqd
_refine_ls_weighting_details 'w=1/[\s^2^(Fo^2^)+(0.1217P)^2^+72.9986P] where P=(Fo^2^+2Fc^2^)/3'
_refine_ls_weighting_scheme calc
_refine_ls_wR_factor_gt 0.2780
_refine_ls_wR_factor_ref 0.2856
_reflns_Friedel_coverage 0.000
_reflns_number_gt 10373
_reflns_number_total 12210
_reflns_threshold_expression 'I > 2\s(I)'
_cod_data_source_file cs9b03727_si_002.cif
_cod_data_source_block 9
_cod_depositor_comments 'Adding full bibliography for 4517328--4517333.cif.'
_cod_database_code 4517329
_shelx_shelxl_version_number 2018/3
_chemical_oxdiff_formula 'C54 H66 P2 Rh1 B1 F24'
_shelx_space_group_comment
;
The symmetry employed for this shelxl refinement is uniquely defined
by the following loop, which should always be used as a source of
symmetry information in preference to the above space-group names.
They are only intended as comments.
;
_shelx_estimated_absorpt_t_max 0.718
_shelx_estimated_absorpt_t_min 0.568
_olex2_refinement_description
;
1. Fixed Uiso
 At 1.2 times of:
  All C(H) groups, All C(H,H) groups
 At 1.5 times of:
  All C(H,H,H) groups
2. Restrained distances
 F8-F7 \\sim F8A-F7A
 with sigma of 0.04
 C32-F8 \\sim C32-F8A \\sim C32-F6A \\sim C32-F6 \\sim C32-F7A \\sim C32-F7
 with sigma of 0.02
 F25-F26 \\sim F25-F24 \\sim F26-F24 \\sim F25A-F26A \\sim F25A-F24A \\sim
F26A-F24A
 with sigma of 0.04
 C56-F25 \\sim C56-F26 \\sim C56-F24 \\sim C56-F25A \\sim C56-F26A \\sim
C56-F24A
 with sigma of 0.02
 F18-F20 \\sim F18-F19 \\sim F20-F19 \\sim F18A-F19A \\sim F18A-F20A \\sim
F19A-F20A
 with sigma of 0.04
 C48-F18 \\sim C48-F20 \\sim C48-F19 \\sim C48-F18A \\sim C48-F19A \\sim
C48-F20A
 with sigma of 0.02
 Rh1-P1 \\sim Rh1-P2
 with sigma of 0.01
 F1-C2 \\sim F2-C1
 with sigma of 0.02
 C13A-C14A \\sim C13A-C16A \\sim C13A-C15A
 with sigma of 0.02
 C14A-C15A \\sim C15A-C16A \\sim C16A-C14A
 with sigma of 0.01
 C9A-C12A \\sim C9A-C11A \\sim C9A-C10A
 with sigma of 0.02
 C17A-C20A \\sim C17A-C19A \\sim C17A-C18A
 with sigma of 0.02
 C21A-C22A \\sim C21A-C23A \\sim C21A-C24A
 with sigma of 0.02
 F13-F12 \\sim F13-F14 \\sim F12-F14 \\sim F13A-F12A \\sim F13A-F14A \\sim
F12A-F14A
 with sigma of 0.04
 C40-F13 \\sim C40-F12 \\sim C40-F14 \\sim C40-F13A \\sim C40-F12A \\sim
C40-F14A
 with sigma of 0.02
3. Uiso/Uaniso restraints and constraints
C32 \\sim F6 \\sim F7 \\sim F8 \\sim F6A \\sim F7A \\sim F8A: within 2A with
sigma of 0.01 and sigma for terminal atoms of 0.01
C56 \\sim F24 \\sim F25 \\sim F26 \\sim F24A \\sim F25A \\sim F26A: within 2A
with sigma of 0.01 and sigma for terminal atoms of 0.01
C48 \\sim F18 \\sim F19 \\sim F20 \\sim F18A \\sim F19A \\sim F20A: within 2A
with sigma of 0.01 and sigma for terminal atoms of 0.01
Rh1 \\sim P1 \\sim P2 \\sim F1 \\sim F2 \\sim C1 \\sim C3 \\sim C4 \\sim C5
\\sim C6 \\sim C7 \\sim C8 \\sim C9 \\sim C10 \\sim C11 \\sim C12 \\sim C13
\\sim C14 \\sim C15 \\sim C16 \\sim C17 \\sim C18 \\sim C19 \\sim C20 \\sim C21
\\sim C22 \\sim C23 \\sim C24: within 2A with sigma of 0.01 and sigma for
terminal atoms of 0.01
Rh1 \\sim P1 \\sim P2 \\sim F1 \\sim F2 \\sim C1 \\sim C2 \\sim C3 \\sim C4
\\sim C5 \\sim C6 \\sim C7 \\sim C8 \\sim C9 \\sim C10 \\sim C11 \\sim C12
\\sim C13 \\sim C14 \\sim C15 \\sim C16 \\sim C17 \\sim C18 \\sim C19 \\sim C20
\\sim C21 \\sim C22 \\sim C23 \\sim C24 \\sim Rh1A \\sim P1A \\sim P2A \\sim
F1A \\sim F2A \\sim C1A \\sim C2A \\sim C3A \\sim C4A \\sim C5A \\sim C6A \\sim
C7A \\sim C8A \\sim C9A \\sim C10A \\sim C11A \\sim C12A \\sim C13A \\sim C14A
\\sim C15A \\sim C16A \\sim C17A \\sim C18A \\sim C19A \\sim C20A \\sim C21A
\\sim C22A \\sim C23A \\sim C24A: within 2A with sigma of 0.01 and sigma for
terminal atoms of 0.01
C40 \\sim F12 \\sim F13 \\sim F14 \\sim F12A \\sim F13A \\sim F14A: within 2A
with sigma of 0.01 and sigma for terminal atoms of 0.01
Uanis(C32) \\sim Ueq: with sigma of 0.01 and sigma for terminal atoms of 0.02
Uanis(C56) \\sim Ueq: with sigma of 0.01 and sigma for terminal atoms of 0.02
4. Rigid body (RIGU) restrains
 C32, F6, F7, F8, F6A, F7A, F8A
 with sigma for 1-2 distances of 0.004 and sigma for 1-3 distances of 0.004
 C56, F24, F25, F26, F24A, F25A, F26A
 with sigma for 1-2 distances of 0.004 and sigma for 1-3 distances of 0.004
 C48, F18, F19, F20, F18A, F19A, F20A
 with sigma for 1-2 distances of 0.004 and sigma for 1-3 distances of 0.004
 Rh1, P1, P2, F1, F2, C1, C3, C4, C5, C6, C7, C8, C9, C10, C11, C12, C13, C14,
 C15, C16, C17, C18, C19, C20, C21, C22, C23, C24
 with sigma for 1-2 distances of 0.004 and sigma for 1-3 distances of 0.004
 Rh1, P1, P2, F1, F2, C1, C2, C3, C4, C5, C6, C7, C8, C9, C10, C11, C12, C13,
 C14, C15, C16, C17, C18, C19, C20, C21, C22, C23, C24, Rh1A, P1A, P2A, F1A,
 F2A, C1A, C2A, C3A, C4A, C5A, C6A, C7A, C8A, C9A, C10A, C11A, C12A, C13A, C14A,
  C15A, C16A, C17A, C18A, C19A, C20A, C21A, C22A, C23A, C24A
 with sigma for 1-2 distances of 0.004 and sigma for 1-3 distances of 0.004
 C40, F12, F13, F14, F12A, F13A, F14A
 with sigma for 1-2 distances of 0.004 and sigma for 1-3 distances of 0.004
5. Others
 Sof(F6A)=Sof(F7A)=Sof(F8A)=1-FVAR(1)
 Sof(F6)=Sof(F7)=Sof(F8)=FVAR(1)
 Sof(F24A)=Sof(F25A)=Sof(F26A)=1-FVAR(2)
 Sof(F24)=Sof(F25)=Sof(F26)=FVAR(2)
 Sof(F18A)=Sof(F19A)=Sof(F20A)=1-FVAR(3)
 Sof(F18)=Sof(F19)=Sof(F20)=FVAR(3)
 Sof(Rh1A)=Sof(P1A)=Sof(P2A)=Sof(F1A)=Sof(F2A)=Sof(C1A)=Sof(C2A)=Sof(C3A)=
 Sof(H3A)=Sof(C4A)=Sof(H4A)=Sof(C5A)=Sof(H5A)=Sof(C6A)=Sof(H6A)=Sof(C7A)=
 Sof(H7AA)=Sof(H7AB)=Sof(C8A)=Sof(H8AA)=Sof(H8AB)=Sof(C9A)=Sof(C10A)=Sof(H10D)=
 Sof(H10E)=Sof(H10F)=Sof(C11A)=Sof(H11D)=Sof(H11E)=Sof(H11F)=Sof(C12A)=
 Sof(H12D)=Sof(H12E)=Sof(H12F)=Sof(C13A)=Sof(C14A)=Sof(H14D)=Sof(H14E)=
 Sof(H14F)=Sof(C15A)=Sof(H15D)=Sof(H15E)=Sof(H15F)=Sof(C16A)=Sof(H16D)=
 Sof(H16E)=Sof(H16F)=Sof(C17A)=Sof(C18A)=Sof(H18D)=Sof(H18E)=Sof(H18F)=
 Sof(C19A)=Sof(H19D)=Sof(H19E)=Sof(H19F)=Sof(C20A)=Sof(H20D)=Sof(H20E)=
 Sof(H20F)=Sof(C21A)=Sof(C22A)=Sof(H22F)=Sof(H22D)=Sof(H22E)=Sof(C23A)=
 Sof(H23D)=Sof(H23E)=Sof(H23F)=Sof(C24A)=Sof(H24D)=Sof(H24E)=Sof(H24F)=1-FVAR(4)
 Sof(Rh1)=Sof(P1)=Sof(P2)=Sof(F1)=Sof(F2)=Sof(C1)=Sof(C2)=Sof(C3)=Sof(H3)=
 Sof(C4)=Sof(H4)=Sof(C5)=Sof(H5)=Sof(C6)=Sof(H6)=Sof(C7)=Sof(H7A)=Sof(H7B)=
 Sof(C8)=Sof(H8A)=Sof(H8B)=Sof(C9)=Sof(C10)=Sof(H10A)=Sof(H10B)=Sof(H10C)=
 Sof(C11)=Sof(H11A)=Sof(H11B)=Sof(H11C)=Sof(C12)=Sof(H12A)=Sof(H12B)=Sof(H12C)=
 Sof(C13)=Sof(C14)=Sof(H14A)=Sof(H14B)=Sof(H14C)=Sof(C15)=Sof(H15A)=Sof(H15B)=
 Sof(H15C)=Sof(C16)=Sof(H16C)=Sof(H16A)=Sof(H16B)=Sof(C17)=Sof(C18)=Sof(H18A)=
 Sof(H18B)=Sof(H18C)=Sof(C19)=Sof(H19A)=Sof(H19B)=Sof(H19C)=Sof(C20)=Sof(H20A)=
 Sof(H20B)=Sof(H20C)=Sof(C21)=Sof(C22)=Sof(H22A)=Sof(H22B)=Sof(H22C)=Sof(C23)=
 Sof(H23A)=Sof(H23B)=Sof(H23C)=Sof(C24)=Sof(H24A)=Sof(H24B)=Sof(H24C)=FVAR(4)
 Sof(F12A)=Sof(F13A)=Sof(F14A)=1-FVAR(5)
 Sof(F12)=Sof(F13)=Sof(F14)=FVAR(5)
6.a Secondary CH2 refined with riding coordinates:
 C7(H7A,H7B), C8(H8A,H8B), C7A(H7AA,H7AB), C8A(H8AA,H8AB)
6.b Me refined with riding coordinates:
 C10A(H10D,H10E,H10F), C11A(H11D,H11E,H11F), C12A(H12D,H12E,H12F), C14A(H14D,
 H14E,H14F), C15A(H15D,H15E,H15F), C16A(H16D,H16E,H16F), C18A(H18D,H18E,H18F),
 C19A(H19D,H19E,H19F), C20A(H20D,H20E,H20F), C22A(H22F,H22D,H22E), C23A(H23D,
 H23E,H23F), C24A(H24D,H24E,H24F)
6.c Aromatic/amide H refined with riding coordinates:
 C26(H26), C28(H28), C30(H30), C34(H34), C36(H36), C38(H38), C42(H42),
 C44(H44), C46(H46), C50(H50), C52(H52), C54(H54), C3(H3), C4(H4), C5(H5),
 C6(H6), C3A(H3A), C4A(H4A), C5A(H5A), C6A(H6A)
6.d Idealised Me refined as rotating group:
 C10(H10A,H10B,H10C), C11(H11A,H11B,H11C), C12(H12A,H12B,H12C), C14(H14A,H14B,
 H14C), C15(H15A,H15B,H15C), C16(H16C,H16A,H16B), C18(H18A,H18B,H18C), C19(H19A,
 H19B,H19C), C20(H20A,H20B,H20C), C22(H22A,H22B,H22C), C23(H23A,H23B,H23C),
 C24(H24A,H24B,H24C)
;
_olex2_submission_special_instructions 'No special instructions were received'
_oxdiff_exptl_absorpt_empirical_details
;
Empirical correction (ABSPACK) includes:
- Absorption correction using spherical harmonics
- Frame scaling
;
_oxdiff_exptl_absorpt_empirical_full_max 1.370
_oxdiff_exptl_absorpt_empirical_full_min 0.798

loop_
_space_group_symop_operation_xyz
'x, y, z'
'-x+1/2, -y+1/2, z'
'-x, y+1/2, -z+1/2'
'x+1/2, -y, -z+1/2'
'-x, -y, -z'
'x-1/2, y-1/2, -z'
'x, -y-1/2, z-1/2'
'-x-1/2, y, z-1/2'

loop_
_atom_site_label
_atom_site_type_symbol
_atom_site_fract_x
_atom_site_fract_y
_atom_site_fract_z
_atom_site_U_iso_or_equiv
_atom_site_adp_type
_atom_site_occupancy
_atom_site_site_symmetry_order
_atom_site_calc_flag
_atom_site_refinement_flags_posn
_atom_site_refinement_flags_adp
_atom_site_refinement_flags_occupancy
_atom_site_disorder_assembly
_atom_site_disorder_group
F3 F 0.58403(15) 0.6991(3) 0.0995(3) 0.0868(16) Uani 1 1 d . . . . .
F4 F 0.53819(18) 0.7050(3) 0.1732(4) 0.0979(18) Uani 1 1 d . . . . .
F5 F 0.52802(16) 0.6674(3) 0.0668(3) 0.0946(19) Uani 1 1 d . . . . .
F9 F 0.75617(16) 0.3393(3) 0.1684(3) 0.0896(17) Uani 1 1 d . . . . .
F10 F 0.70461(15) 0.3079(3) 0.1198(3) 0.0766(14) Uani 1 1 d . . . . .
F11 F 0.7445(2) 0.3736(3) 0.0622(3) 0.111(2) Uani 1 1 d . . . . .
F15 F 0.71531(19) 0.3210(3) 0.4423(4) 0.120(3) Uani 1 1 d . . . . .
F16 F 0.70497(14) 0.2358(3) 0.3683(3) 0.0799(14) Uani 1 1 d . . . . .
F17 F 0.6828(2) 0.2215(4) 0.4713(3) 0.106(2) Uani 1 1 d . . . . .
F21 F 0.70965(17) 0.6031(4) 0.4934(4) 0.105(2) Uani 1 1 d . . . . .
F22 F 0.70964(18) 0.6996(5) 0.4346(4) 0.121(3) Uani 1 1 d . . . . .
F23 F 0.68091(16) 0.7007(4) 0.5310(3) 0.099(2) Uani 1 1 d . . . . .
C25 C 0.59521(16) 0.5010(3) 0.2214(3) 0.0370(12) Uani 1 1 d . . . . .
C26 C 0.58603(17) 0.5724(4) 0.1961(4) 0.0442(14) Uani 1 1 d . . . . .
H26 H 0.597877 0.615070 0.217077 0.053 Uiso 1 1 calc R . . . .
C27 C 0.56045(19) 0.5842(4) 0.1418(4) 0.0527(16) Uani 1 1 d . . . . .
C28 C 0.5430(2) 0.5246(4) 0.1097(4) 0.062(2) Uani 1 1 d . . . . .
H28 H 0.524935 0.532674 0.073192 0.075 Uiso 1 1 calc R . . . .
C29 C 0.5521(3) 0.4529(5) 0.1309(5) 0.072(2) Uani 1 1 d . . . . .
C30 C 0.5776(2) 0.4405(4) 0.1868(4) 0.0525(16) Uani 1 1 d . . . . .
H30 H 0.583088 0.390293 0.201280 0.063 Uiso 1 1 calc R . . . .
C31 C 0.5522(2) 0.6632(5) 0.1208(5) 0.067(2) Uani 1 1 d . . . . .
C32 C 0.5319(3) 0.3875(6) 0.0996(6) 0.119(3) Uani 1 1 d D U . . .
C33 C 0.66666(15) 0.4949(3) 0.2333(3) 0.0348(11) Uani 1 1 d . . . . .
C34 C 0.68190(17) 0.4308(3) 0.2010(3) 0.0377(12) Uani 1 1 d . . . . .
H34 H 0.671357 0.382745 0.211116 0.045 Uiso 1 1 calc R . . . .
C35 C 0.71228(17) 0.4358(3) 0.1540(3) 0.0408(13) Uani 1 1 d . . . . .
C36 C 0.72760(17) 0.5046(3) 0.1361(3) 0.0418(13) Uani 1 1 d . . . . .
H36 H 0.747937 0.508155 0.103389 0.050 Uiso 1 1 calc R . . . .
C37 C 0.71243(17) 0.5682(3) 0.1672(3) 0.0407(13) Uani 1 1 d . . . . .
C38 C 0.68283(16) 0.5640(3) 0.2140(3) 0.0386(12) Uani 1 1 d . . . . .
H38 H 0.673054 0.609263 0.233936 0.046 Uiso 1 1 calc R . . . .
C39 C 0.7289(2) 0.3649(4) 0.1259(4) 0.0563(17) Uani 1 1 d . . . . .
C40 C 0.7289(2) 0.6434(4) 0.1487(4) 0.0663(15) Uani 1 1 d D U . . .
C41 C 0.62485(16) 0.4121(3) 0.3266(3) 0.0352(11) Uani 1 1 d . . . . .
C42 C 0.65664(18) 0.3752(3) 0.3537(3) 0.0396(12) Uani 1 1 d . . . . .
H42 H 0.680907 0.393834 0.341829 0.048 Uiso 1 1 calc R . . . .
C43 C 0.6537(2) 0.3117(4) 0.3976(3) 0.0506(16) Uani 1 1 d . . . . .
C44 C 0.6186(2) 0.2843(4) 0.4175(3) 0.0547(18) Uani 1 1 d . . . . .
H44 H 0.616443 0.241315 0.447453 0.066 Uiso 1 1 calc R . . . .
C45 C 0.5873(2) 0.3209(4) 0.3927(4) 0.0533(17) Uani 1 1 d . . . . .
C46 C 0.59029(18) 0.3835(4) 0.3483(3) 0.0448(14) Uani 1 1 d . . . . .
H46 H 0.567945 0.407430 0.332143 0.054 Uiso 1 1 calc R . . . .
C47 C 0.6889(3) 0.2735(5) 0.4211(4) 0.068(2) Uani 1 1 d . . . . .
C48 C 0.5505(3) 0.2933(5) 0.4169(5) 0.095(2) Uani 1 1 d D U . . .
C49 C 0.62545(16) 0.5561(3) 0.3421(3) 0.0373(12) Uani 1 1 d . . . . .
C50 C 0.65656(17) 0.5824(3) 0.3799(3) 0.0398(12) Uani 1 1 d . . . . .
H50 H 0.680850 0.564608 0.367075 0.048 Uiso 1 1 calc R . . . .
C51 C 0.65324(18) 0.6342(3) 0.4361(3) 0.0432(13) Uani 1 1 d . . . . .
C52 C 0.6186(2) 0.6602(4) 0.4565(4) 0.0529(16) Uani 1 1 d . . . . .
H52 H 0.616326 0.696907 0.493168 0.063 Uiso 1 1 calc R . . . .
C53 C 0.5875(2) 0.6325(5) 0.4235(4) 0.062(2) Uani 1 1 d . . . . .
C54 C 0.59068(18) 0.5826(4) 0.3660(4) 0.0522(17) Uani 1 1 d . . . . .
H54 H 0.568471 0.566243 0.342448 0.063 Uiso 1 1 calc R . . . .
C55 C 0.6878(2) 0.6590(5) 0.4736(4) 0.0605(19) Uani 1 1 d . . . . .
C56 C 0.5500(3) 0.6572(6) 0.4475(5) 0.105(2) Uani 1 1 d D U . . .
B1 B 0.62807(17) 0.4908(4) 0.2813(3) 0.0342(13) Uani 1 1 d . . . . .
F6 F 0.5154(4) 0.3970(8) 0.0371(7) 0.118(4) Uani 0.600(11) 1 d D U P A 1
F7 F 0.5048(4) 0.3586(7) 0.1453(7) 0.133(3) Uani 0.600(11) 1 d D U P A 1
F8 F 0.5549(4) 0.3313(7) 0.0886(9) 0.125(4) Uani 0.600(11) 1 d D U P A 1
F12 F 0.7255(3) 0.6560(5) 0.0747(5) 0.068(2) Uani 0.575(14) 1 d D U P B 1
F13 F 0.7656(3) 0.6416(10) 0.1576(7) 0.067(2) Uani 0.575(14) 1 d D U P B 1
F14 F 0.7118(3) 0.7024(5) 0.1746(8) 0.082(2) Uani 0.575(14) 1 d D U P B 1
F18 F 0.5429(5) 0.2983(11) 0.4884(6) 0.101(3) Uani 0.454(14) 1 d D U P C 1
F19 F 0.5433(5) 0.2202(7) 0.4054(11) 0.109(3) Uani 0.454(14) 1 d D U P C 1
F20 F 0.5205(3) 0.3328(10) 0.3903(9) 0.102(3) Uani 0.454(14) 1 d D U P C 1
F24 F 0.5442(3) 0.7331(7) 0.4305(8) 0.125(3) Uani 0.603(9) 1 d D U P D 1
F25 F 0.5480(3) 0.6644(8) 0.5193(5) 0.106(3) Uani 0.603(9) 1 d D U P D 1
F26 F 0.5207(2) 0.6253(8) 0.4218(7) 0.110(3) Uani 0.603(9) 1 d D U P D 1
F6A F 0.5381(7) 0.3959(13) 0.0287(8) 0.130(4) Uani 0.400(11) 1 d D U P A 2
F7A F 0.4985(5) 0.4001(12) 0.0730(13) 0.128(4) Uani 0.400(11) 1 d D U P A 2
F8A F 0.5392(6) 0.3193(7) 0.1158(13) 0.111(4) Uani 0.400(11) 1 d D U P A 2
F12A F 0.7132(5) 0.6799(8) 0.0973(9) 0.086(3) Uani 0.425(14) 1 d D U P B 2
F13A F 0.7662(3) 0.6487(15) 0.1389(10) 0.070(3) Uani 0.425(14) 1 d D U P B 2
F14A F 0.7265(4) 0.6905(6) 0.2094(7) 0.067(2) Uani 0.425(14) 1 d D U P B 2
F18A F 0.5387(4) 0.3317(9) 0.4730(8) 0.111(3) Uani 0.546(14) 1 d D U P C 2
F19A F 0.5529(4) 0.2211(6) 0.4420(8) 0.102(3) Uani 0.546(14) 1 d D U P C 2
F20A F 0.5263(3) 0.2913(9) 0.3629(7) 0.103(3) Uani 0.546(14) 1 d D U P C 2
F24A F 0.5288(5) 0.6824(12) 0.3932(8) 0.117(3) Uani 0.397(9) 1 d D U P D 2
F25A F 0.5465(5) 0.7085(11) 0.4964(11) 0.116(3) Uani 0.397(9) 1 d D U P D 2
F26A F 0.5292(4) 0.5943(8) 0.4657(11) 0.112(3) Uani 0.397(9) 1 d D U P D 2
Rh1 Rh 0.62190(2) 0.92991(4) 0.25731(3) 0.0454(2) Uani 0.7791(16) 1 d D U P E 1
P1 P 0.60956(8) 1.04952(16) 0.21810(16) 0.0452(6) Uani 0.7791(16) 1 d D U P E 1
P2 P 0.65103(6) 0.98495(12) 0.35367(11) 0.0403(4) Uani 0.7791(16) 1 d D U P E 1
F1 F 0.5822(4) 0.7869(6) 0.3447(7) 0.149(3) Uani 0.7791(16) 1 d D U P E 1
F2 F 0.6547(3) 0.7709(6) 0.3053(7) 0.137(3) Uani 0.7791(16) 1 d D U P E 1
C1 C 0.6318(6) 0.8071(10) 0.2698(12) 0.118(3) Uani 0.7791(16) 1 d D U P E 1
C2 C 0.5992(6) 0.8115(10) 0.2880(11) 0.120(3) Uani 0.7791(16) 1 d D U P E 1
C3 C 0.6472(6) 0.8247(11) 0.2070(11) 0.110(3) Uani 0.7791(16) 1 d . U P E 1
H3 H 0.672982 0.817559 0.195503 0.132 Uiso 0.7791(16) 1 calc R . P E 1
C4 C 0.6194(5) 0.8561(8) 0.1583(10) 0.104(3) Uani 0.7791(16) 1 d . U P E 1
H4 H 0.627422 0.868537 0.111398 0.125 Uiso 0.7791(16) 1 calc R . P E 1
C5 C 0.5841(5) 0.8685(8) 0.1747(9) 0.101(3) Uani 0.7791(16) 1 d . U P E 1
H5 H 0.567989 0.895394 0.143276 0.121 Uiso 0.7791(16) 1 calc R . P E 1
C6 C 0.5712(5) 0.8416(8) 0.2385(10) 0.108(3) Uani 0.7791(16) 1 d . U P E 1
H6 H 0.545245 0.842480 0.250140 0.129 Uiso 0.7791(16) 1 calc R . P E 1
C7 C 0.6349(3) 1.1172(5) 0.2759(5) 0.0517(17) Uani 0.7791(16) 1 d . U P E 1
H7A H 0.659839 1.128130 0.254722 0.062 Uiso 0.7791(16) 1 calc R . P E 1
H7B H 0.620632 1.165110 0.277929 0.062 Uiso 0.7791(16) 1 calc R . P E 1
C8 C 0.6404(2) 1.0872(5) 0.3515(4) 0.0453(16) Uani 0.7791(16) 1 d . U P E 1
H8A H 0.617221 1.096835 0.379396 0.054 Uiso 0.7791(16) 1 calc R . P E 1
H8B H 0.661211 1.115193 0.374492 0.054 Uiso 0.7791(16) 1 calc R . P E 1
C9 C 0.6287(3) 1.0723(6) 0.1264(5) 0.0589(16) Uani 0.7791(16) 1 d . U P E 1
C10 C 0.6343(4) 1.1588(7) 0.1128(6) 0.071(2) Uani 0.7791(16) 1 d . U P E 1
H10A H 0.609764 1.184177 0.113464 0.107 Uiso 0.7791(16) 1 calc GR . P E 1
H10B H 0.646161 1.166356 0.066160 0.107 Uiso 0.7791(16) 1 calc GR . P E 1
H10C H 0.650366 1.180109 0.150110 0.107 Uiso 0.7791(16) 1 calc GR . P E 1
C11 C 0.6670(3) 1.0355(7) 0.1197(5) 0.064(2) Uani 0.7791(16) 1 d . U P E 1
H11A H 0.684020 1.056643 0.155564 0.096 Uiso 0.7791(16) 1 calc GR . P E 1
H11B H 0.677157 1.045001 0.071959 0.096 Uiso 0.7791(16) 1 calc GR . P E 1
H11C H 0.664553 0.980920 0.127168 0.096 Uiso 0.7791(16) 1 calc GR . P E 1
C12 C 0.6029(4) 1.0410(7) 0.0666(6) 0.069(2) Uani 0.7791(16) 1 d . U P E 1
H12A H 0.599450 0.986536 0.073387 0.103 Uiso 0.7791(16) 1 calc GR . P E 1
H12B H 0.614605 1.050239 0.020127 0.103 Uiso 0.7791(16) 1 calc GR . P E 1
H12C H 0.578441 1.066293 0.068620 0.103 Uiso 0.7791(16) 1 calc GR . P E 1
C13 C 0.5587(3) 1.0810(7) 0.2241(6) 0.0696(18) Uani 0.7791(16) 1 d . U P E 1
C14 C 0.5496(3) 1.0851(8) 0.3067(6) 0.074(2) Uani 0.7791(16) 1 d . U P E 1
H14A H 0.555641 1.036600 0.329036 0.112 Uiso 0.7791(16) 1 calc GR . P E 1
H14B H 0.522873 1.096299 0.313381 0.112 Uiso 0.7791(16) 1 calc GR . P E 1
H14C H 0.564777 1.125080 0.328657 0.112 Uiso 0.7791(16) 1 calc GR . P E 1
C15 C 0.5514(3) 1.1597(8) 0.1943(7) 0.079(3) Uani 0.7791(16) 1 d . U P E 1
H15A H 0.570549 1.194646 0.212201 0.119 Uiso 0.7791(16) 1 calc GR . P E 1
H15B H 0.526431 1.176908 0.209530 0.119 Uiso 0.7791(16) 1 calc GR . P E 1
H15C H 0.552410 1.158092 0.142154 0.119 Uiso 0.7791(16) 1 calc GR . P E 1
C16 C 0.5324(3) 1.0246(8) 0.1912(7) 0.081(2) Uani 0.7791(16) 1 d . U P E 1
H16C H 0.535808 0.975378 0.214124 0.122 Uiso 0.7791(16) 1 calc GR . P E 1
H16A H 0.537826 1.020153 0.140112 0.122 Uiso 0.7791(16) 1 calc GR . P E 1
H16B H 0.506384 1.041527 0.197740 0.122 Uiso 0.7791(16) 1 calc GR . P E 1
C17 C 0.6315(3) 0.9535(7) 0.4445(5) 0.0605(18) Uani 0.7791(16) 1 d . U P E 1
C18 C 0.5883(3) 0.9472(7) 0.4355(5) 0.068(2) Uani 0.7791(16) 1 d . U P E 1
H18A H 0.577654 0.997557 0.428122 0.103 Uiso 0.7791(16) 1 calc GR . P E 1
H18B H 0.577414 0.924618 0.478484 0.103 Uiso 0.7791(16) 1 calc GR . P E 1
H18C H 0.582633 0.915249 0.394201 0.103 Uiso 0.7791(16) 1 calc GR . P E 1
C19 C 0.6396(3) 1.0119(7) 0.5043(5) 0.069(2) Uani 0.7791(16) 1 d . U P E 1
H19A H 0.666829 1.017403 0.510392 0.104 Uiso 0.7791(16) 1 calc GR . P E 1
H19B H 0.628399 0.994317 0.549116 0.104 Uiso 0.7791(16) 1 calc GR . P E 1
H19C H 0.628638 1.060746 0.491277 0.104 Uiso 0.7791(16) 1 calc GR . P E 1
C20 C 0.6481(4) 0.8762(7) 0.4639(6) 0.073(2) Uani 0.7791(16) 1 d . U P E 1
H20A H 0.645287 0.841663 0.423375 0.110 Uiso 0.7791(16) 1 calc GR . P E 1
H20B H 0.634799 0.855628 0.505294 0.110 Uiso 0.7791(16) 1 calc GR . P E 1
H20C H 0.674861 0.881877 0.475298 0.110 Uiso 0.7791(16) 1 calc GR . P E 1
C21 C 0.7044(3) 0.9806(6) 0.3552(5) 0.0543(16) Uani 0.7791(16) 1 d . U P E 1
C22 C 0.7214(3) 1.0108(7) 0.4251(5) 0.066(2) Uani 0.7791(16) 1 d . U P E 1
H22A H 0.711038 1.060851 0.435415 0.098 Uiso 0.7791(16) 1 calc GR . P E 1
H22B H 0.748816 1.014426 0.420208 0.098 Uiso 0.7791(16) 1 calc GR . P E 1
H22C H 0.715278 0.976226 0.464232 0.098 Uiso 0.7791(16) 1 calc GR . P E 1
C23 C 0.7188(3) 1.0296(6) 0.2942(5) 0.0562(19) Uani 0.7791(16) 1 d . U P E 1
H23A H 0.708262 1.011378 0.249063 0.084 Uiso 0.7791(16) 1 calc GR . P E 1
H23B H 0.746270 1.026992 0.292341 0.084 Uiso 0.7791(16) 1 calc GR . P E 1
H23C H 0.710947 1.082076 0.301956 0.084 Uiso 0.7791(16) 1 calc GR . P E 1
C24 C 0.7172(3) 0.8976(7) 0.3406(7) 0.075(2) Uani 0.7791(16) 1 d . U P E 1
H24A H 0.707793 0.864642 0.378621 0.112 Uiso 0.7791(16) 1 calc GR . P E 1
H24B H 0.744730 0.895299 0.339372 0.112 Uiso 0.7791(16) 1 calc GR . P E 1
H24C H 0.707075 0.880756 0.294678 0.112 Uiso 0.7791(16) 1 calc GR . P E 1
Rh1A Rh 0.58472(6) 0.98980(11) 0.28347(10) 0.0385(6) Uani 0.2209(16) 1 d . U P E 2
P1A P 0.6444(2) 0.9528(4) 0.3107(4) 0.0431(14) Uani 0.2209(16) 1 d . U P E 2
P2A P 0.6103(3) 1.0487(5) 0.1861(5) 0.0396(16) Uani 0.2209(16) 1 d . U P E 2
F1A F 0.5015(7) 0.9382(16) 0.2007(14) 0.088(4) Uani 0.2209(16) 1 d . U P E 2
F2A F 0.5052(6) 1.0787(16) 0.2426(13) 0.080(3) Uani 0.2209(16) 1 d . U P E 2
C1A C 0.5231(12) 0.961(3) 0.260(2) 0.079(3) Uani 0.2209(16) 1 d . U P E 2
C2A C 0.5237(11) 1.034(3) 0.280(2) 0.075(3) Uani 0.2209(16) 1 d . U P E 2
C3A C 0.5379(11) 1.050(3) 0.347(2) 0.072(3) Uani 0.2209(16) 1 d . U P E 2
H3A H 0.536425 1.100220 0.364037 0.086 Uiso 0.2209(16) 1 calc R . P E 2
C4A C 0.5545(10) 0.994(2) 0.390(2) 0.069(3) Uani 0.2209(16) 1 d . U P E 2
H4A H 0.565890 1.006943 0.434643 0.082 Uiso 0.2209(16) 1 calc R . P E 2
C5A C 0.5538(11) 0.924(3) 0.367(2) 0.070(4) Uani 0.2209(16) 1 d . U P E 2
H5A H 0.564473 0.884913 0.395620 0.084 Uiso 0.2209(16) 1 calc R . P E 2
C6A C 0.5378(11) 0.906(3) 0.303(2) 0.074(4) Uani 0.2209(16) 1 d . U P E 2
H6A H 0.536766 0.855184 0.288652 0.089 Uiso 0.2209(16) 1 calc R . P E 2
C7A C 0.6768(9) 1.005(2) 0.2493(15) 0.050(3) Uani 0.2209(16) 1 d . U P E 2
H7AA H 0.682573 1.054788 0.269977 0.060 Uiso 0.2209(16) 1 calc R . P E 2
H7AB H 0.700762 0.976342 0.245479 0.060 Uiso 0.2209(16) 1 calc R . P E 2
C8A C 0.6606(9) 1.015(2) 0.1758(15) 0.051(3) Uani 0.2209(16) 1 d . U P E 2
H8AA H 0.661264 0.966943 0.149255 0.061 Uiso 0.2209(16) 1 calc R . P E 2
H8AB H 0.675472 1.053039 0.149024 0.061 Uiso 0.2209(16) 1 calc R . P E 2
C9A C 0.6607(8) 0.9810(15) 0.3960(19) 0.055(2) Uani 0.2209(16) 1 d D U P E 2
C10A C 0.6471(13) 0.930(3) 0.4606(19) 0.066(3) Uani 0.2209(16) 1 d D U P E 2
H10D H 0.653098 0.877420 0.450881 0.098 Uiso 0.2209(16) 1 calc R . P E 2
H10E H 0.659878 0.946579 0.504269 0.098 Uiso 0.2209(16) 1 calc R . P E 2
H10F H 0.619828 0.935961 0.466626 0.098 Uiso 0.2209(16) 1 calc R . P E 2
C11A C 0.7049(9) 0.982(2) 0.403(2) 0.064(3) Uani 0.2209(16) 1 d D U P E 2
H11D H 0.714787 0.931041 0.394222 0.096 Uiso 0.2209(16) 1 calc R . P E 2
H11E H 0.715615 1.017322 0.368921 0.096 Uiso 0.2209(16) 1 calc R . P E 2
H11F H 0.711796 0.997423 0.451832 0.096 Uiso 0.2209(16) 1 calc R . P E 2
C12A C 0.6507(10) 1.0662(17) 0.4125(17) 0.054(3) Uani 0.2209(16) 1 d D U P E 2
H12D H 0.623421 1.073310 0.409545 0.081 Uiso 0.2209(16) 1 calc R . P E 2
H12E H 0.659364 1.079063 0.460625 0.081 Uiso 0.2209(16) 1 calc R . P E 2
H12F H 0.663184 1.098962 0.377713 0.081 Uiso 0.2209(16) 1 calc R . P E 2
C13A C 0.6561(12) 0.843(3) 0.294(2) 0.117(3) Uani 0.2209(16) 1 d D U P E 2
C14A C 0.6906(15) 0.823(3) 0.323(3) 0.110(4) Uani 0.2209(16) 1 d D U P E 2
H14D H 0.692745 0.844189 0.371434 0.166 Uiso 0.2209(16) 1 calc R . P E 2
H14E H 0.692196 0.767445 0.326402 0.166 Uiso 0.2209(16) 1 calc R . P E 2
H14F H 0.711146 0.841685 0.293602 0.166 Uiso 0.2209(16) 1 calc R . P E 2
C15A C 0.6278(16) 0.810(4) 0.335(3) 0.126(3) Uani 0.2209(16) 1 d D U P E 2
H15D H 0.628429 0.831585 0.382917 0.189 Uiso 0.2209(16) 1 calc R . P E 2
H15E H 0.603300 0.820461 0.312910 0.189 Uiso 0.2209(16) 1 calc R . P E 2
H15F H 0.631918 0.755621 0.337187 0.189 Uiso 0.2209(16) 1 calc R . P E 2
C16A C 0.6543(19) 0.812(5) 0.226(3) 0.117(3) Uani 0.2209(16) 1 d D U P E 2
H16D H 0.673875 0.833697 0.195491 0.176 Uiso 0.2209(16) 1 calc R . P E 2
H16E H 0.658146 0.756858 0.229064 0.176 Uiso 0.2209(16) 1 calc R . P E 2
H16F H 0.629528 0.821698 0.204787 0.176 Uiso 0.2209(16) 1 calc R . P E 2
C17A C 0.6125(7) 1.156(2) 0.1902(13) 0.056(2) Uani 0.2209(16) 1 d D U P E 2
C18A C 0.6405(9) 1.1770(19) 0.2448(16) 0.054(4) Uani 0.2209(16) 1 d D U P E 2
H18D H 0.665170 1.156977 0.231527 0.081 Uiso 0.2209(16) 1 calc R . P E 2
H18E H 0.641808 1.232178 0.248177 0.081 Uiso 0.2209(16) 1 calc R . P E 2
H18F H 0.632938 1.156130 0.291084 0.081 Uiso 0.2209(16) 1 calc R . P E 2
C19A C 0.5757(10) 1.187(2) 0.212(2) 0.066(3) Uani 0.2209(16) 1 d D U P E 2
H19D H 0.556567 1.173423 0.176862 0.099 Uiso 0.2209(16) 1 calc R . P E 2
H19E H 0.568675 1.165856 0.258728 0.099 Uiso 0.2209(16) 1 calc R . P E 2
H19F H 0.577545 1.241904 0.215821 0.099 Uiso 0.2209(16) 1 calc R . P E 2
C20A C 0.6215(11) 1.195(2) 0.1228(19) 0.062(4) Uani 0.2209(16) 1 d D U P E 2
H20D H 0.645797 1.177343 0.104683 0.094 Uiso 0.2209(16) 1 calc R . P E 2
H20E H 0.601873 1.185033 0.087476 0.094 Uiso 0.2209(16) 1 calc R . P E 2
H20F H 0.622932 1.249739 0.131678 0.094 Uiso 0.2209(16) 1 calc R . P E 2
C21A C 0.5890(9) 1.0122(17) 0.0943(18) 0.062(3) Uani 0.2209(16) 1 d D U P E 2
C22A C 0.5834(13) 0.928(2) 0.100(2) 0.075(4) Uani 0.2209(16) 1 d D U P E 2
H22F H 0.607695 0.903828 0.108252 0.112 Uiso 0.2209(16) 1 calc R . P E 2
H22D H 0.566647 0.917662 0.140752 0.112 Uiso 0.2209(16) 1 calc R . P E 2
H22E H 0.572037 0.909202 0.056422 0.112 Uiso 0.2209(16) 1 calc R . P E 2
C23A C 0.5523(10) 1.051(2) 0.082(2) 0.067(4) Uani 0.2209(16) 1 d D U P E 2
H23D H 0.535071 1.039451 0.121583 0.100 Uiso 0.2209(16) 1 calc R . P E 2
H23E H 0.556414 1.105980 0.080384 0.100 Uiso 0.2209(16) 1 calc R . P E 2
H23F H 0.541305 1.034169 0.037231 0.100 Uiso 0.2209(16) 1 calc R . P E 2
C24A C 0.6152(12) 1.030(2) 0.034(2) 0.063(3) Uani 0.2209(16) 1 d D U P E 2
H24D H 0.639316 1.004852 0.041800 0.094 Uiso 0.2209(16) 1 calc R . P E 2
H24E H 0.604182 1.013331 -0.010938 0.094 Uiso 0.2209(16) 1 calc R . P E 2
H24F H 0.619291 1.085142 0.032215 0.094 Uiso 0.2209(16) 1 calc R . P E 2

loop_
_atom_site_aniso_label
_atom_site_aniso_U_11
_atom_site_aniso_U_22
_atom_site_aniso_U_33
_atom_site_aniso_U_23
_atom_site_aniso_U_13
_atom_site_aniso_U_12
F3 0.081(3) 0.062(3) 0.117(4) 0.021(3) -0.019(3) -0.006(2)
F4 0.109(4) 0.069(3) 0.115(5) -0.002(3) -0.007(4) 0.038(3)
F5 0.090(4) 0.080(4) 0.114(4) 0.032(3) -0.049(3) -0.004(3)
F9 0.090(4) 0.061(3) 0.118(4) -0.030(3) -0.022(3) 0.036(3)
F10 0.093(3) 0.051(2) 0.086(3) -0.031(2) 0.015(3) -0.004(2)
F11 0.177(6) 0.069(3) 0.086(4) -0.014(3) 0.081(4) 0.013(4)
F15 0.122(5) 0.072(3) 0.166(6) -0.023(4) -0.103(5) 0.017(3)
F16 0.076(3) 0.075(3) 0.089(4) -0.007(3) -0.014(3) 0.019(3)
F17 0.148(6) 0.093(4) 0.076(4) 0.030(3) -0.028(4) 0.028(4)
F21 0.097(4) 0.094(4) 0.125(5) -0.038(4) -0.067(4) 0.028(3)
F22 0.091(4) 0.162(7) 0.111(5) 0.004(5) -0.021(4) -0.074(4)
F23 0.089(4) 0.112(4) 0.096(4) -0.062(4) -0.031(3) 0.004(3)
C25 0.035(3) 0.039(3) 0.037(3) -0.005(2) -0.003(2) 0.003(2)
C26 0.039(3) 0.040(3) 0.053(4) -0.003(3) -0.008(3) 0.003(2)
C27 0.043(3) 0.054(4) 0.061(4) 0.007(3) -0.012(3) 0.001(3)
C28 0.064(4) 0.059(4) 0.063(4) 0.004(4) -0.031(4) -0.002(4)
C29 0.083(6) 0.058(4) 0.074(5) -0.001(4) -0.044(5) -0.009(4)
C30 0.060(4) 0.040(3) 0.057(4) -0.007(3) -0.019(3) -0.003(3)
C31 0.064(5) 0.065(5) 0.072(5) 0.015(4) -0.016(4) -0.003(4)
C32 0.140(6) 0.094(4) 0.123(5) -0.021(4) -0.066(5) -0.020(4)
C33 0.034(3) 0.035(3) 0.035(3) -0.001(2) -0.006(2) 0.000(2)
C34 0.049(3) 0.032(3) 0.033(3) -0.004(2) -0.004(2) -0.002(2)
C35 0.045(3) 0.041(3) 0.037(3) -0.005(2) -0.002(2) 0.002(2)
C36 0.040(3) 0.046(3) 0.039(3) -0.002(3) 0.004(2) 0.004(2)
C37 0.038(3) 0.039(3) 0.045(3) 0.005(3) 0.003(2) 0.001(2)
C38 0.039(3) 0.032(3) 0.045(3) -0.004(2) -0.002(2) 0.003(2)
C39 0.063(4) 0.051(4) 0.054(4) -0.015(3) 0.014(3) 0.004(3)
C40 0.066(3) 0.043(3) 0.090(4) 0.010(3) 0.024(3) -0.005(3)
C41 0.041(3) 0.031(3) 0.034(3) -0.005(2) -0.001(2) -0.004(2)
C42 0.047(3) 0.039(3) 0.033(3) -0.004(2) -0.004(2) -0.002(2)
C43 0.072(4) 0.044(3) 0.036(3) 0.000(3) -0.011(3) 0.002(3)
C44 0.092(5) 0.037(3) 0.035(3) -0.001(3) 0.003(3) -0.012(3)
C45 0.069(4) 0.048(4) 0.043(3) -0.010(3) 0.010(3) -0.018(3)
C46 0.047(3) 0.046(3) 0.041(3) -0.001(3) 0.002(3) -0.004(3)
C47 0.096(6) 0.052(4) 0.056(4) 0.004(3) -0.030(4) 0.016(4)
C48 0.080(4) 0.107(5) 0.098(5) 0.015(4) 0.021(3) -0.039(4)
C49 0.036(3) 0.035(3) 0.041(3) -0.006(2) -0.002(2) -0.003(2)
C50 0.041(3) 0.038(3) 0.040(3) -0.003(2) -0.004(2) 0.001(2)
C51 0.050(3) 0.039(3) 0.040(3) -0.004(3) -0.006(3) -0.008(3)
C52 0.057(4) 0.050(4) 0.051(4) -0.020(3) 0.003(3) -0.004(3)
C53 0.046(4) 0.074(5) 0.065(5) -0.032(4) 0.000(3) 0.005(3)
C54 0.040(3) 0.061(4) 0.056(4) -0.031(3) -0.003(3) -0.003(3)
C55 0.062(4) 0.059(4) 0.060(4) -0.019(4) -0.014(4) -0.006(4)
C56 0.073(4) 0.131(5) 0.111(5) -0.052(4) -0.006(4) 0.028(4)
B1 0.031(3) 0.035(3) 0.037(3) -0.005(2) -0.004(2) -0.001(2)
F6 0.134(8) 0.102(5) 0.119(6) -0.027(5) -0.081(6) -0.017(6)
F7 0.147(7) 0.105(5) 0.148(7) -0.020(5) -0.052(6) -0.049(5)
F8 0.158(8) 0.083(5) 0.135(7) -0.036(5) -0.077(6) -0.007(5)
F12 0.068(4) 0.049(4) 0.087(4) 0.027(3) 0.016(3) 0.004(3)
F13 0.064(3) 0.054(4) 0.084(6) 0.012(5) 0.012(4) -0.025(3)
F14 0.088(5) 0.042(3) 0.117(6) 0.008(4) 0.042(4) 0.000(3)
F18 0.090(5) 0.115(7) 0.097(5) 0.024(5) 0.031(5) -0.025(6)
F19 0.095(6) 0.110(5) 0.123(7) 0.017(5) 0.011(6) -0.050(5)
F20 0.070(5) 0.125(7) 0.112(6) 0.026(6) 0.025(5) -0.036(5)
F24 0.090(5) 0.146(6) 0.140(6) -0.021(6) -0.006(5) 0.051(5)
F25 0.078(4) 0.142(7) 0.100(5) -0.053(5) 0.005(4) 0.033(5)
F26 0.056(4) 0.157(7) 0.118(6) -0.058(6) -0.006(4) 0.026(5)
F6A 0.157(8) 0.105(5) 0.127(6) -0.027(5) -0.062(6) -0.018(6)
F7A 0.142(7) 0.105(5) 0.136(7) -0.020(6) -0.068(6) -0.022(6)
F8A 0.137(8) 0.069(5) 0.127(8) -0.027(5) -0.061(7) -0.028(5)
F12A 0.094(5) 0.057(5) 0.107(6) 0.026(5) 0.006(5) -0.002(5)
F13A 0.064(4) 0.059(5) 0.085(6) 0.012(5) 0.024(4) -0.019(4)
F14A 0.075(5) 0.037(4) 0.091(5) 0.010(4) 0.024(4) -0.009(4)
F18A 0.089(5) 0.128(7) 0.116(6) 0.001(5) 0.037(5) -0.032(6)
F19A 0.096(5) 0.111(5) 0.098(6) 0.022(5) 0.010(5) -0.049(5)
F20A 0.074(5) 0.117(6) 0.119(6) 0.027(5) 0.004(4) -0.052(5)
F24A 0.073(5) 0.145(8) 0.133(7) -0.040(6) -0.008(5) 0.047(6)
F25A 0.086(5) 0.140(7) 0.121(6) -0.057(6) 0.004(6) 0.039(6)
F26A 0.067(5) 0.147(7) 0.123(7) -0.046(6) 0.016(5) 0.027(5)
Rh1 0.0542(4) 0.0424(3) 0.0396(3) -0.0039(2) 0.0017(2) -0.0118(3)
P1 0.0432(11) 0.0514(12) 0.0411(13) 0.0063(13) -0.0049(12) -0.0010(9)
P2 0.0459(10) 0.0434(10) 0.0316(10) 0.0018(8) 0.0020(8) -0.0033(8)
F1 0.165(7) 0.113(6) 0.168(7) 0.026(5) 0.008(6) -0.011(5)
F2 0.148(6) 0.108(5) 0.155(6) 0.000(5) -0.005(5) 0.003(4)
C1 0.136(6) 0.075(5) 0.142(6) -0.001(5) -0.004(5) 0.000(5)
C2 0.141(6) 0.076(5) 0.145(6) 0.007(5) 0.002(5) -0.018(5)
C3 0.123(6) 0.072(6) 0.135(6) -0.017(5) -0.005(5) 0.000(5)
C4 0.120(6) 0.077(5) 0.115(6) -0.035(5) -0.016(5) -0.015(5)
C5 0.118(6) 0.078(5) 0.107(6) -0.037(5) -0.018(5) -0.024(5)
C6 0.128(7) 0.072(6) 0.123(7) -0.023(5) -0.014(6) -0.033(6)
C7 0.056(4) 0.049(4) 0.049(3) -0.001(3) -0.004(3) 0.000(3)
C8 0.051(4) 0.043(3) 0.042(3) -0.008(3) 0.000(3) -0.002(3)
C9 0.065(3) 0.067(3) 0.045(3) 0.011(3) -0.003(3) -0.003(3)
C10 0.079(5) 0.074(5) 0.060(5) 0.020(4) -0.001(4) -0.007(4)
C11 0.069(4) 0.082(5) 0.039(4) 0.008(4) 0.008(4) 0.002(4)
C12 0.080(5) 0.077(5) 0.050(5) 0.006(4) -0.011(4) -0.003(4)
C13 0.055(3) 0.087(4) 0.067(4) 0.013(4) -0.004(3) 0.012(3)
C14 0.055(4) 0.098(5) 0.071(4) 0.009(4) 0.009(4) 0.017(4)
C15 0.067(5) 0.092(6) 0.079(6) 0.014(5) -0.003(5) 0.025(5)
C16 0.063(4) 0.103(5) 0.079(5) 0.010(4) -0.006(4) 0.002(4)
C17 0.063(4) 0.075(4) 0.043(3) 0.012(3) 0.006(3) -0.007(3)
C18 0.062(4) 0.093(6) 0.050(4) 0.015(4) 0.014(4) -0.012(4)
C19 0.072(5) 0.097(6) 0.039(4) 0.004(4) 0.008(4) -0.009(5)
C20 0.085(5) 0.078(5) 0.056(5) 0.028(4) 0.003(4) -0.003(5)
C21 0.050(3) 0.067(4) 0.046(3) 0.009(3) -0.001(3) 0.003(3)
C22 0.059(5) 0.085(5) 0.053(4) 0.005(4) -0.007(4) -0.006(4)
C23 0.044(4) 0.073(5) 0.051(4) 0.008(4) 0.007(3) -0.003(4)
C24 0.073(5) 0.074(5) 0.077(5) 0.006(4) 0.000(4) 0.014(4)
Rh1A 0.0466(11) 0.0397(11) 0.0293(10) 0.0015(7) 0.0110(7) 0.0046(8)
P1A 0.055(3) 0.046(3) 0.028(3) 0.005(3) -0.002(3) 0.009(3)
P2A 0.043(3) 0.044(3) 0.032(3) 0.008(3) 0.002(3) 0.002(3)
F1A 0.069(7) 0.110(8) 0.084(7) 0.005(7) -0.004(6) -0.002(7)
F2A 0.061(5) 0.102(6) 0.077(6) 0.011(5) 0.001(5) 0.011(5)
C1A 0.062(6) 0.100(6) 0.076(6) 0.007(6) 0.003(6) 0.001(6)
C2A 0.058(5) 0.097(5) 0.071(5) 0.010(5) 0.004(5) 0.008(5)
C3A 0.057(7) 0.094(7) 0.063(6) 0.010(6) 0.014(6) 0.007(6)
C4A 0.058(7) 0.093(7) 0.055(6) 0.014(6) 0.019(6) -0.001(6)
C5A 0.059(7) 0.093(7) 0.058(7) 0.014(6) 0.020(6) -0.004(7)
C6A 0.061(8) 0.096(7) 0.067(7) 0.010(7) 0.015(7) -0.003(7)
C7A 0.050(6) 0.066(6) 0.033(5) 0.010(6) 0.003(5) 0.006(6)
C8A 0.055(5) 0.064(5) 0.035(5) 0.010(5) 0.004(5) 0.003(5)
C9A 0.059(4) 0.063(4) 0.044(4) 0.007(4) 0.004(4) 0.001(4)
C10A 0.072(6) 0.078(6) 0.047(5) 0.013(5) 0.004(5) -0.003(6)
C11A 0.061(5) 0.073(6) 0.059(6) 0.006(6) -0.001(5) 0.003(5)
C12A 0.058(6) 0.058(5) 0.045(6) -0.002(5) 0.000(6) -0.003(5)
C13A 0.131(6) 0.081(5) 0.137(6) -0.004(5) -0.005(6) 0.001(5)
C14A 0.122(7) 0.087(7) 0.123(7) 0.000(7) 0.000(6) 0.006(7)
C15A 0.141(6) 0.089(6) 0.149(6) 0.006(6) 0.001(6) -0.003(6)
C16A 0.131(6) 0.083(6) 0.138(6) -0.011(6) -0.007(6) -0.003(6)
C17A 0.060(4) 0.060(4) 0.049(4) 0.009(4) -0.001(4) 0.001(4)
C18A 0.063(7) 0.051(7) 0.049(7) -0.001(7) -0.001(6) 0.002(7)
C19A 0.062(6) 0.075(7) 0.061(6) 0.012(6) -0.001(6) 0.010(6)
C20A 0.069(8) 0.065(8) 0.053(6) 0.012(7) 0.002(6) 0.000(7)
C21A 0.071(5) 0.066(5) 0.048(5) 0.001(5) -0.008(5) -0.004(5)
C22A 0.089(8) 0.066(6) 0.069(8) -0.016(7) -0.013(8) -0.014(7)
C23A 0.076(7) 0.073(8) 0.051(8) 0.003(7) -0.010(7) -0.002(7)
C24A 0.073(6) 0.068(7) 0.046(6) 0.005(6) -0.008(6) 0.000(6)

loop_
_atom_type_symbol
_atom_type_description
_atom_type_scat_dispersion_real
_atom_type_scat_dispersion_imag
_atom_type_scat_source
C C 0.0181 0.0091 'International Tables Vol C Tables 4.2.6.8 and 6.1.1.4'
H H 0.0000 0.0000 'International Tables Vol C Tables 4.2.6.8 and 6.1.1.4'
B B 0.0090 0.0039 'International Tables Vol C Tables 4.2.6.8 and 6.1.1.4'
F F 0.0727 0.0534 'International Tables Vol C Tables 4.2.6.8 and 6.1.1.4'
P P 0.2955 0.4335 'International Tables Vol C Tables 4.2.6.8 and 6.1.1.4'
Rh Rh 0.0927 3.6045 'International Tables Vol C Tables 4.2.6.8 and 6.1.1.4'

loop_
_exptl_crystal_face_index_h
_exptl_crystal_face_index_k
_exptl_crystal_face_index_l
_exptl_crystal_face_perp_dist
-10 0 10 0.0672
-1 11 9 0.0587
-9 -8 1 0.1027
-2 2 -23 0.0495
1 -2 23 0.0363
7 9 0 0.0742
-1 -12 -7 0.0796
11 0 -9 0.0567

loop_
_geom_angle_atom_site_label_1
_geom_angle_atom_site_label_2
_geom_angle_atom_site_label_3
_geom_angle
C26 C25 C30 115.7(6)
C26 C25 B1 120.3(5)
C30 C25 B1 123.7(5)
C25 C26 H26 118.5
C27 C26 C25 122.9(6)
C27 C26 H26 118.5
C26 C27 C31 117.9(7)
C28 C27 C26 120.5(7)
C28 C27 C31 121.6(6)
C27 C28 H28 120.6
C27 C28 C29 118.9(6)
C29 C28 H28 120.6
C28 C29 C30 121.0(7)
C28 C29 C32 119.7(7)
C30 C29 C32 119.1(7)
C25 C30 C29 121.0(7)
C25 C30 H30 119.5
C29 C30 H30 119.5
F3 C31 C27 110.8(7)
F4 C31 F3 105.6(7)
F4 C31 F5 106.8(7)
F4 C31 C27 113.9(7)
F5 C31 F3 106.7(7)
F5 C31 C27 112.5(7)
F6 C32 C29 117.8(11)
F6 C32 F7 106.7(12)
F7 C32 C29 112.4(10)
F8 C32 C29 110.8(11)
F8 C32 F6 103.5(13)
F8 C32 F7 104.5(13)
F6A C32 C29 102.9(13)
F7A C32 C29 117.3(13)
F7A C32 F6A 75.8(16)
F8A C32 C29 123.2(11)
F8A C32 F6A 107.7(18)
F8A C32 F7A 116.0(16)
C34 C33 C38 116.0(5)
C34 C33 B1 121.7(5)
C38 C33 B1 121.6(5)
C33 C34 H34 119.2
C35 C34 C33 121.5(5)
C35 C34 H34 119.2
C34 C35 C39 118.6(6)
C36 C35 C34 121.1(5)
C36 C35 C39 120.3(6)
C35 C36 H36 121.1
C35 C36 C37 117.7(6)
C37 C36 H36 121.1
C36 C37 C40 118.5(6)
C38 C37 C36 121.8(6)
C38 C37 C40 119.8(6)
C33 C38 H38 119.1
C37 C38 C33 121.8(5)
C37 C38 H38 119.1
F9 C39 C35 111.3(6)
F10 C39 F9 105.4(7)
F10 C39 C35 114.3(6)
F11 C39 F9 106.0(7)
F11 C39 F10 106.4(6)
F11 C39 C35 112.8(6)
F12 C40 C37 109.7(7)
F13 C40 C37 109.7(9)
F13 C40 F12 102.3(8)
F14 C40 C37 116.5(7)
F14 C40 F12 101.6(8)
F14 C40 F13 115.6(11)
F12A C40 C37 116.8(9)
F12A C40 F13A 106.9(11)
F12A C40 F14A 106.2(10)
F13A C40 C37 118.8(12)
F13A C40 F14A 97.3(12)
F14A C40 C37 108.4(7)
C42 C41 B1 121.9(5)
C46 C41 C42 116.0(6)
C46 C41 B1 121.6(5)
C41 C42 H42 119.1
C43 C42 C41 121.9(6)
C43 C42 H42 119.1
C42 C43 C47 118.5(7)
C44 C43 C42 120.4(6)
C44 C43 C47 121.1(7)
C43 C44 H44 120.9
C45 C44 C43 118.3(6)
C45 C44 H44 120.9
C44 C45 C46 121.3(6)
C44 C45 C48 117.6(7)
C46 C45 C48 121.1(8)
C41 C46 C45 122.1(6)
C41 C46 H46 118.9
C45 C46 H46 118.9
F15 C47 F16 103.8(8)
F15 C47 F17 110.0(7)
F15 C47 C43 113.4(6)
F16 C47 F17 104.4(7)
F16 C47 C43 111.7(6)
F17 C47 C43 112.8(8)
F18 C48 C45 117.1(10)
F18 C48 F20 99.9(11)
F19 C48 C45 116.2(10)
F19 C48 F18 100.5(11)
F19 C48 F20 106.7(11)
F20 C48 C45 114.3(9)
F18A C48 C45 111.0(9)
F18A C48 F19A 103.2(10)
F18A C48 F20A 114.6(12)
F19A C48 C45 111.2(9)
F20A C48 C45 110.5(8)
F20A C48 F19A 106.2(10)
C50 C49 C54 115.3(5)
C50 C49 B1 123.2(5)
C54 C49 B1 121.0(5)
C49 C50 H50 118.9
C49 C50 C51 122.2(6)
C51 C50 H50 118.9
C50 C51 C55 118.7(6)
C52 C51 C50 120.3(6)
C52 C51 C55 121.0(6)
C51 C52 H52 120.6
C53 C52 C51 118.9(6)
C53 C52 H52 120.6
C52 C53 C54 121.0(6)
C52 C53 C56 119.3(7)
C54 C53 C56 119.7(7)
C49 C54 C53 122.0(6)
C49 C54 H54 119.0
C53 C54 H54 119.0
F21 C55 F23 107.4(7)
F21 C55 C51 113.6(6)
F22 C55 F21 103.1(8)
F22 C55 F23 105.2(7)
F22 C55 C51 113.4(7)
F23 C55 C51 113.2(7)
F24 C56 C53 110.5(10)
F25 C56 C53 112.3(9)
F25 C56 F24 97.4(9)
F26 C56 C53 119.4(8)
F26 C56 F24 102.5(10)
F26 C56 F25 111.9(11)
F24A C56 C53 112.0(10)
F24A C56 F26A 98.9(12)
F25A C56 C53 120.8(11)
F25A C56 F24A 104.5(13)
F25A C56 F26A 109.8(14)
F26A C56 C53 108.7(10)
C25 B1 C33 102.4(5)
C25 B1 C41 113.7(5)
C41 B1 C33 112.4(5)
C49 B1 C25 111.3(5)
C49 B1 C33 113.6(5)
C49 B1 C41 103.8(5)
C32 F6A F7A 50.7(9)
C32 F7A F6A 53.5(10)
P1 Rh1 P2 86.93(9)
P1 Rh1 C2 148.4(6)
P1 Rh1 C5 96.2(4)
P1 Rh1 C6 114.2(5)
P2 Rh1 C2 110.2(5)
P2 Rh1 C5 169.7(5)
P2 Rh1 C6 136.6(4)
C1 Rh1 P1 167.1(6)
C1 Rh1 P2 105.2(5)
C1 Rh1 C2 30.9(7)
C1 Rh1 C3 34.6(8)
C1 Rh1 C4 61.8(7)
C1 Rh1 C5 72.7(7)
C1 Rh1 C6 59.9(7)
C2 Rh1 C5 62.7(7)
C2 Rh1 C6 35.9(6)
C3 Rh1 P1 134.6(5)
C3 Rh1 P2 119.7(5)
C3 Rh1 C2 60.0(7)
C3 Rh1 C5 64.4(7)
C3 Rh1 C6 72.7(7)
C4 Rh1 P1 105.2(5)
C4 Rh1 P2 154.6(4)
C4 Rh1 C2 70.7(7)
C4 Rh1 C3 37.3(6)
C4 Rh1 C5 33.1(5)
C4 Rh1 C6 58.6(6)
C5 Rh1 C6 33.5(5)
C7 P1 Rh1 108.6(3)
C7 P1 C9 102.7(5)
C7 P1 C13 103.9(5)
C9 P1 Rh1 114.9(4)
C9 P1 C13 109.5(5)
C13 P1 Rh1 115.9(4)
C8 P2 Rh1 107.8(3)
C8 P2 C17 103.2(5)
C8 P2 C21 104.1(4)
C17 P2 Rh1 114.3(4)
C21 P2 Rh1 116.4(3)
C21 P2 C17 109.6(5)
F2 C1 Rh1 132.3(14)
F2 C1 C3 109(2)
C2 C1 Rh1 79.3(12)
C2 C1 F2 121(2)
C2 C1 C3 129(2)
C3 C1 Rh1 75.1(12)
F1 C2 Rh1 132.0(13)
F1 C2 C6 109.0(19)
C1 C2 Rh1 69.8(11)
C1 C2 F1 131(2)
C1 C2 C6 119.7(18)
C6 C2 Rh1 75.5(9)
Rh1 C3 H3 125.8
C1 C3 Rh1 70.3(12)
C1 C3 H3 124.3
C1 C3 C4 111(2)
C4 C3 Rh1 71.3(10)
C4 C3 H3 124.3
Rh1 C4 H4 127.7
C3 C4 Rh1 71.4(10)
C3 C4 H4 117.8
C5 C4 Rh1 75.4(9)
C5 C4 C3 124(2)
C5 C4 H4 117.8
Rh1 C5 H5 122.0
C4 C5 Rh1 71.4(9)
C4 C5 H5 121.1
C4 C5 C6 117.9(19)
C6 C5 Rh1 76.9(9)
C6 C5 H5 121.0
Rh1 C6 H6 133.1
C2 C6 Rh1 68.6(9)
C2 C6 H6 121.4
C5 C6 Rh1 69.6(8)
C5 C6 C2 117.1(18)
C5 C6 H6 121.4
P1 C7 H7A 109.1
P1 C7 H7B 109.1
H7A C7 H7B 107.9
C8 C7 P1 112.4(6)
C8 C7 H7A 109.1
C8 C7 H7B 109.1
P2 C8 H8A 109.0
P2 C8 H8B 109.0
C7 C8 P2 112.7(6)
C7 C8 H8A 109.0
C7 C8 H8B 109.0
H8A C8 H8B 107.8
C10 C9 P1 113.7(8)
C11 C9 P1 107.9(6)
C11 C9 C10 107.1(9)
C11 C9 C12 108.4(9)
C12 C9 P1 111.6(8)
C12 C9 C10 107.9(9)
C9 C10 H10A 109.5
C9 C10 H10B 109.5
C9 C10 H10C 109.5
H10A C10 H10B 109.5
H10A C10 H10C 109.5
H10B C10 H10C 109.5
C9 C11 H11A 109.5
C9 C11 H11B 109.5
C9 C11 H11C 109.5
H11A C11 H11B 109.5
H11A C11 H11C 109.5
H11B C11 H11C 109.5
C9 C12 H12A 109.5
C9 C12 H12B 109.5
C9 C12 H12C 109.5
H12A C12 H12B 109.5
H12A C12 H12C 109.5
H12B C12 H12C 109.5
C14 C13 P1 105.5(7)
C15 C13 P1 114.2(8)
C15 C13 C14 106.3(10)
C16 C13 P1 112.0(9)
C16 C13 C14 107.9(10)
C16 C13 C15 110.5(10)
C13 C14 H14A 109.5
C13 C14 H14B 109.5
C13 C14 H14C 109.5
H14A C14 H14B 109.5
H14A C14 H14C 109.5
H14B C14 H14C 109.5
C13 C15 H15A 109.5
C13 C15 H15B 109.5
C13 C15 H15C 109.5
H15A C15 H15B 109.5
H15A C15 H15C 109.5
H15B C15 H15C 109.5
C13 C16 H16C 109.5
C13 C16 H16A 109.5
C13 C16 H16B 109.5
H16C C16 H16A 109.5
H16C C16 H16B 109.5
H16A C16 H16B 109.5
C18 C17 P2 106.5(7)
C18 C17 C19 108.1(9)
C19 C17 P2 112.4(7)
C20 C17 P2 109.2(7)
C20 C17 C18 110.0(9)
C20 C17 C19 110.5(10)
C17 C18 H18A 109.5
C17 C18 H18B 109.5
C17 C18 H18C 109.5
H18A C18 H18B 109.5
H18A C18 H18C 109.5
H18B C18 H18C 109.5
C17 C19 H19A 109.5
C17 C19 H19B 109.5
C17 C19 H19C 109.5
H19A C19 H19B 109.5
H19A C19 H19C 109.5
H19B C19 H19C 109.5
C17 C20 H20A 109.5
C17 C20 H20B 109.5
C17 C20 H20C 109.5
H20A C20 H20B 109.5
H20A C20 H20C 109.5
H20B C20 H20C 109.5
C22 C21 P2 113.1(7)
C22 C21 C24 111.2(9)
C23 C21 P2 107.5(6)
C23 C21 C22 108.1(8)
C23 C21 C24 107.9(8)
C24 C21 P2 109.0(7)
C21 C22 H22A 109.5
C21 C22 H22B 109.5
C21 C22 H22C 109.5
H22A C22 H22B 109.5
H22A C22 H22C 109.5
H22B C22 H22C 109.5
C21 C23 H23A 109.5
C21 C23 H23B 109.5
C21 C23 H23C 109.5
H23A C23 H23B 109.5
H23A C23 H23C 109.5
H23B C23 H23C 109.5
C21 C24 H24A 109.5
C21 C24 H24B 109.5
C21 C24 H24C 109.5
H24A C24 H24B 109.5
H24A C24 H24C 109.5
H24B C24 H24C 109.5
P1A Rh1A P2A 86.6(3)
P1A Rh1A C1A 150.4(14)
P1A Rh1A C2A 168.3(11)
P1A Rh1A C3A 133.6(11)
P2A Rh1A C2A 101.3(11)
P2A Rh1A C3A 119.1(11)
C1A Rh1A P2A 109.1(12)
C1A Rh1A C2A 33.9(17)
C1A Rh1A C3A 60.7(17)
C3A Rh1A C2A 34.8(15)
C4A Rh1A P1A 104.5(10)
C4A Rh1A P2A 150.9(11)
C4A Rh1A C1A 74.0(16)
C4A Rh1A C2A 64.5(15)
C4A Rh1A C3A 35.9(14)
C5A Rh1A P1A 98.6(11)
C5A Rh1A P2A 171.4(11)
C5A Rh1A C1A 63.3(16)
C5A Rh1A C2A 74.6(16)
C5A Rh1A C3A 61.7(16)
C5A Rh1A C4A 33.9(14)
C5A Rh1A C6A 35.2(15)
C6A Rh1A P1A 117.6(12)
C6A Rh1A P2A 136.3(11)
C6A Rh1A C1A 35.0(16)
C6A Rh1A C2A 62.0(17)
C6A Rh1A C3A 71.5(17)
C6A Rh1A C4A 61.8(16)
C7A P1A Rh1A 107.2(10)
C7A P1A C13A 104.3(17)
C9A P1A Rh1A 115.2(9)
C9A P1A C7A 102.4(14)
C9A P1A C13A 110.4(16)
C13A P1A Rh1A 115.8(13)
C8A P2A Rh1A 108.2(10)
C8A P2A C21A 99.7(14)
C17A P2A Rh1A 116.0(9)
C17A P2A C8A 106.1(14)
C17A P2A C21A 112.1(12)
C21A P2A Rh1A 113.0(10)
F1A C1A Rh1A 137(3)
C2A C1A Rh1A 74(3)
C2A C1A F1A 120(4)
C2A C1A C6A 121(5)
C6A C1A Rh1A 71(3)
C6A C1A F1A 118(5)
F2A C2A Rh1A 137(3)
F2A C2A C1A 116(4)
F2A C2A C3A 125(5)
C1A C2A Rh1A 72(3)
C1A C2A C3A 117(4)
C3A C2A Rh1A 73(2)
Rh1A C3A H3A 130.5
C2A C3A Rh1A 73(2)
C2A C3A H3A 118.8
C2A C3A C4A 122(5)
C4A C3A Rh1A 71(2)
C4A C3A H3A 118.8
Rh1A C4A H4A 125.3
C3A C4A Rh1A 73(2)
C3A C4A H4A 121.3
C5A C4A Rh1A 72(2)
C5A C4A C3A 117(4)
C5A C4A H4A 121.3
Rh1A C5A H5A 124.9
C4A C5A Rh1A 74(2)
C4A C5A H5A 119.6
C4A C5A C6A 121(4)
C6A C5A Rh1A 73(2)
C6A C5A H5A 119.6
Rh1A C6A H6A 127.1
C1A C6A Rh1A 74(3)
C1A C6A H6A 119.3
C5A C6A Rh1A 72(2)
C5A C6A C1A 121(5)
C5A C6A H6A 119.3
P1A C7A H7AA 109.0
P1A C7A H7AB 109.0
H7AA C7A H7AB 107.8
C8A C7A P1A 113(2)
C8A C7A H7AA 109.0
C8A C7A H7AB 109.0
P2A C8A H8AA 110.1
P2A C8A H8AB 110.1
C7A C8A P2A 108(2)
C7A C8A H8AA 110.1
C7A C8A H8AB 110.1
H8AA C8A H8AB 108.4
C10A C9A P1A 116(2)
C11A C9A P1A 114(2)
C11A C9A C10A 104(3)
C12A C9A P1A 112(2)
C12A C9A C10A 109(3)
C12A C9A C11A 101(3)
C9A C10A H10D 109.5
C9A C10A H10E 109.5
C9A C10A H10F 109.5
H10D C10A H10E 109.5
H10D C10A H10F 109.5
H10E C10A H10F 109.5
C9A C11A H11D 109.5
C9A C11A H11E 109.5
C9A C11A H11F 109.5
H11D C11A H11E 109.5
H11D C11A H11F 109.5
H11E C11A H11F 109.5
C9A C12A H12D 109.5
C9A C12A H12E 109.5
C9A C12A H12F 109.5
H12D C12A H12E 109.5
H12D C12A H12F 109.5
H12E C12A H12F 109.5
C14A C13A P1A 112(4)
C15A C13A P1A 100(4)
C15A C13A C14A 107(3)
C16A C13A P1A 122(5)
C16A C13A C14A 108(3)
C16A C13A C15A 108(3)
C13A C14A H14D 109.5
C13A C14A H14E 109.5
C13A C14A H14F 109.5
H14D C14A H14E 109.5
H14D C14A H14F 109.5
H14E C14A H14F 109.5
C13A C15A H15D 109.5
C13A C15A H15E 109.5
C13A C15A H15F 109.5
H15D C15A H15E 109.5
H15D C15A H15F 109.5
H15E C15A H15F 109.5
C13A C16A H16D 109.5
C13A C16A H16E 109.5
C13A C16A H16F 109.5
H16D C16A H16E 109.5
H16D C16A H16F 109.5
H16E C16A H16F 109.5
C18A C17A P2A 108(2)
C18A C17A C20A 109(3)
C19A C17A P2A 110(2)
C19A C17A C18A 108(3)
C19A C17A C20A 105(3)
C20A C17A P2A 117(3)
C17A C18A H18D 109.5
C17A C18A H18E 109.5
C17A C18A H18F 109.5
H18D C18A H18E 109.5
H18D C18A H18F 109.5
H18E C18A H18F 109.5
C17A C19A H19D 109.5
C17A C19A H19E 109.5
C17A C19A H19F 109.5
H19D C19A H19E 109.5
H19D C19A H19F 109.5
H19E C19A H19F 109.5
C17A C20A H20D 109.5
C17A C20A H20E 109.5
C17A C20A H20F 109.5
H20D C20A H20E 109.5
H20D C20A H20F 109.5
H20E C20A H20F 109.5
C22A C21A P2A 108(2)
C23A C21A P2A 108(2)
C23A C21A C22A 111(3)
C23A C21A C24A 109(3)
C24A C21A P2A 110(2)
C24A C21A C22A 111(3)
C21A C22A H22F 109.5
C21A C22A H22D 109.5
C21A C22A H22E 109.5
H22F C22A H22D 109.5
H22F C22A H22E 109.5
H22D C22A H22E 109.5
C21A C23A H23D 109.5
C21A C23A H23E 109.5
C21A C23A H23F 109.5
H23D C23A H23E 109.5
H23D C23A H23F 109.5
H23E C23A H23F 109.5
C21A C24A H24D 109.5
C21A C24A H24E 109.5
C21A C24A H24F 109.5
H24D C24A H24E 109.5
H24D C24A H24F 109.5
H24E C24A H24F 109.5

loop_
_geom_bond_atom_site_label_1
_geom_bond_atom_site_label_2
_geom_bond_distance
F3 C31 1.359(10)
F4 C31 1.328(11)
F5 C31 1.331(9)
F9 C39 1.334(9)
F10 C39 1.333(9)
F11 C39 1.325(9)
F15 C47 1.321(10)
F16 C47 1.324(10)
F17 C47 1.335(10)
F21 C55 1.311(10)
F22 C55 1.284(10)
F23 C55 1.329(9)
C25 C26 1.390(8)
C25 C30 1.400(8)
C25 B1 1.632(8)
C26 H26 0.9500
C26 C27 1.381(9)
C27 C28 1.364(10)
C27 C31 1.482(11)
C28 H28 0.9500
C28 C29 1.369(11)
C29 C30 1.404(10)
C29 C32 1.484(13)
C30 H30 0.9500
C32 F6 1.322(12)
C32 F7 1.385(12)
C32 F8 1.305(12)
C32 F6A 1.356(14)
C32 F7A 1.305(14)
C32 F8A 1.273(13)
C33 C34 1.397(8)
C33 C38 1.399(8)
C33 B1 1.643(8)
C34 H34 0.9500
C34 C35 1.396(8)
C35 C36 1.376(9)
C35 C39 1.486(9)
C36 H36 0.9500
C36 C37 1.378(8)
C37 C38 1.374(8)
C37 C40 1.495(9)
C38 H38 0.9500
C40 F12 1.410(10)
C40 F13 1.315(11)
C40 F14 1.303(9)
C40 F12A 1.288(11)
C40 F13A 1.342(12)
C40 F14A 1.414(11)
C41 C42 1.400(8)
C41 C46 1.390(8)
C41 B1 1.637(9)
C42 H42 0.9500
C42 C43 1.398(9)
C43 C44 1.388(10)
C43 C47 1.489(10)
C44 H44 0.9500
C44 C45 1.369(11)
C45 C46 1.391(9)
C45 C48 1.470(11)
C46 H46 0.9500
C48 F18 1.370(12)
C48 F19 1.338(12)
C48 F20 1.369(12)
C48 F18A 1.320(12)
C48 F19A 1.365(11)
C48 F20A 1.328(11)
C49 C50 1.393(8)
C49 C54 1.395(8)
C49 B1 1.627(8)
C50 H50 0.9500
C50 C51 1.404(8)
C51 C52 1.369(9)
C51 C55 1.483(9)
C52 H52 0.9500
C52 C53 1.358(10)
C53 C54 1.398(9)
C53 C56 1.475(12)
C54 H54 0.9500
C56 F24 1.397(12)
C56 F25 1.354(11)
C56 F26 1.280(11)
C56 F24A 1.345(13)
C56 F25A 1.296(12)
C56 F26A 1.379(13)
F6A F7A 1.64(3)
Rh1 P1 2.285(3)
Rh1 P2 2.300(2)
Rh1 C1 2.215(17)
Rh1 C2 2.319(16)
Rh1 C3 2.27(2)
Rh1 C4 2.272(15)
Rh1 C5 2.321(13)
Rh1 C6 2.411(15)
P1 C7 1.851(9)
P1 C9 1.893(10)
P1 C13 1.894(11)
P2 C8 1.851(9)
P2 C17 1.921(10)
P2 C21 1.899(9)
F1 C2 1.298(17)
F2 C1 1.233(17)
C1 C2 1.21(3)
C1 C3 1.34(3)
C2 C6 1.46(3)
C3 H3 0.9500
C3 C4 1.46(2)
C4 H4 0.9500
C4 C5 1.31(2)
C5 H5 0.9500
C5 C6 1.37(2)
C6 H6 0.9500
C7 H7A 0.9900
C7 H7B 0.9900
C7 C8 1.526(12)
C8 H8A 0.9900
C8 H8B 0.9900
C9 C10 1.566(15)
C9 C11 1.515(15)
C9 C12 1.550(15)
C10 H10A 0.9800
C10 H10B 0.9800
C10 H10C 0.9800
C11 H11A 0.9800
C11 H11B 0.9800
C11 H11C 0.9800
C12 H12A 0.9800
C12 H12B 0.9800
C12 H12C 0.9800
C13 C14 1.583(16)
C13 C15 1.525(16)
C13 C16 1.501(17)
C14 H14A 0.9800
C14 H14B 0.9800
C14 H14C 0.9800
C15 H15A 0.9800
C15 H15B 0.9800
C15 H15C 0.9800
C16 H16C 0.9800
C16 H16A 0.9800
C16 H16B 0.9800
C17 C18 1.547(15)
C17 C19 1.553(16)
C17 C20 1.536(16)
C18 H18A 0.9800
C18 H18B 0.9800
C18 H18C 0.9800
C19 H19A 0.9800
C19 H19B 0.9800
C19 H19C 0.9800
C20 H20A 0.9800
C20 H20B 0.9800
C20 H20C 0.9800
C21 C22 1.540(14)
C21 C23 1.524(13)
C21 C24 1.564(15)
C22 H22A 0.9800
C22 H22B 0.9800
C22 H22C 0.9800
C23 H23A 0.9800
C23 H23B 0.9800
C23 H23C 0.9800
C24 H24A 0.9800
C24 H24B 0.9800
C24 H24C 0.9800
Rh1A P1A 2.277(8)
Rh1A P2A 2.292(9)
Rh1A C1A 2.29(4)
Rh1A C2A 2.30(4)
Rh1A C3A 2.30(4)
Rh1A C4A 2.28(3)
Rh1A C5A 2.25(4)
Rh1A C6A 2.26(4)
P1A C7A 1.87(3)
P1A C9A 1.77(4)
P1A C13A 2.01(6)
P2A C8A 1.90(3)
P2A C17A 1.90(4)
P2A C21A 1.99(4)
F1A C1A 1.41(5)
F2A C2A 1.25(5)
C1A C2A 1.34(7)
C1A C6A 1.37(6)
C2A C3A 1.38(6)
C3A H3A 0.9500
C3A C4A 1.41(6)
C4A H4A 0.9500
C4A C5A 1.32(6)
C5A H5A 0.9500
C5A C6A 1.36(6)
C6A H6A 0.9500
C7A H7AA 0.9900
C7A H7AB 0.9900
C7A C8A 1.51(4)
C8A H8AA 0.9900
C8A H8AB 0.9900
C9A C10A 1.58(3)
C9A C11A 1.58(3)
C9A C12A 1.58(3)
C10A H10D 0.9800
C10A H10E 0.9800
C10A H10F 0.9800
C11A H11D 0.9800
C11A H11E 0.9800
C11A H11F 0.9800
C12A H12D 0.9800
C12A H12E 0.9800
C12A H12F 0.9800
C13A C14A 1.40(4)
C13A C15A 1.40(5)
C13A C16A 1.39(5)
C14A H14D 0.9800
C14A H14E 0.9800
C14A H14F 0.9800
C15A H15D 0.9800
C15A H15E 0.9800
C15A H15F 0.9800
C16A H16D 0.9800
C16A H16E 0.9800
C16A H16F 0.9800
C17A C18A 1.48(3)
C17A C19A 1.48(3)
C17A C20A 1.48(3)
C18A H18D 0.9800
C18A H18E 0.9800
C18A H18F 0.9800
C19A H19D 0.9800
C19A H19E 0.9800
C19A H19F 0.9800
C20A H20D 0.9800
C20A H20E 0.9800
C20A H20F 0.9800
C21A C22A 1.50(3)
C21A C23A 1.49(3)
C21A C24A 1.50(3)
C22A H22F 0.9800
C22A H22D 0.9800
C22A H22E 0.9800
C23A H23D 0.9800
C23A H23E 0.9800
C23A H23F 0.9800
C24A H24D 0.9800
C24A H24E 0.9800
C24A H24F 0.9800

loop_
_geom_torsion_atom_site_label_1
_geom_torsion_atom_site_label_2
_geom_torsion_atom_site_label_3
_geom_torsion_atom_site_label_4
_geom_torsion
C25 C26 C27 C28 -0.6(12)
C25 C26 C27 C31 178.3(7)
C26 C25 C30 C29 -0.9(11)
C26 C25 B1 C33 -80.4(6)
C26 C25 B1 C41 158.0(5)
C26 C25 B1 C49 41.3(8)
C26 C27 C28 C29 -1.7(13)
C26 C27 C31 F3 58.8(10)
C26 C27 C31 F4 -60.0(10)
C26 C27 C31 F5 178.2(7)
C27 C28 C29 C30 2.7(15)
C27 C28 C29 C32 176.4(10)
C28 C27 C31 F3 -122.2(9)
C28 C27 C31 F4 118.9(9)
C28 C27 C31 F5 -2.8(12)
C28 C29 C30 C25 -1.4(14)
C28 C29 C32 F6 22.4(19)
C28 C29 C32 F7 -102.3(12)
C28 C29 C32 F8 141.2(13)
C28 C29 C32 F6A 57.2(17)
C28 C29 C32 F7A -23(2)
C28 C29 C32 F8A 178.7(18)
C29 C32 F6A F7A -115.3(14)
C29 C32 F7A F6A 97.4(16)
C30 C25 C26 C27 1.9(10)
C30 C25 B1 C33 92.3(7)
C30 C25 B1 C41 -29.2(8)
C30 C25 B1 C49 -146.0(6)
C30 C29 C32 F6 -163.8(13)
C30 C29 C32 F7 71.6(14)
C30 C29 C32 F8 -44.9(17)
C30 C29 C32 F6A -128.9(15)
C30 C29 C32 F7A 150.6(17)
C30 C29 C32 F8A -7(2)
C31 C27 C28 C29 179.4(9)
C32 C29 C30 C25 -175.2(9)
C33 C34 C35 C36 -2.1(9)
C33 C34 C35 C39 175.4(6)
C34 C33 C38 C37 -1.3(8)
C34 C33 B1 C25 -86.9(6)
C34 C33 B1 C41 35.5(7)
C34 C33 B1 C49 153.0(5)
C34 C35 C36 C37 1.3(9)
C34 C35 C39 F9 -89.2(8)
C34 C35 C39 F10 30.0(9)
C34 C35 C39 F11 151.8(7)
C35 C36 C37 C38 -0.6(9)
C35 C36 C37 C40 179.6(6)
C36 C35 C39 F9 88.3(8)
C36 C35 C39 F10 -152.4(6)
C36 C35 C39 F11 -30.7(10)
C36 C37 C38 C33 0.6(10)
C36 C37 C40 F12 60.0(9)
C36 C37 C40 F13 -51.6(11)
C36 C37 C40 F14 174.6(10)
C36 C37 C40 F12A 93.6(12)
C36 C37 C40 F13A -36.9(14)
C36 C37 C40 F14A -146.5(9)
C38 C33 C34 C35 2.0(8)
C38 C33 B1 C25 83.5(6)
C38 C33 B1 C41 -154.0(5)
C38 C33 B1 C49 -36.6(7)
C38 C37 C40 F12 -119.8(8)
C38 C37 C40 F13 128.6(9)
C38 C37 C40 F14 -5.2(12)
C38 C37 C40 F12A -86.3(12)
C38 C37 C40 F13A 143.2(12)
C38 C37 C40 F14A 33.6(10)
C39 C35 C36 C37 -176.1(6)
C40 C37 C38 C33 -179.6(6)
C41 C42 C43 C44 -1.7(9)
C41 C42 C43 C47 177.0(6)
C42 C41 C46 C45 -1.4(9)
C42 C41 B1 C25 149.0(5)
C42 C41 B1 C33 33.2(7)
C42 C41 B1 C49 -89.9(6)
C42 C43 C44 C45 0.2(10)
C42 C43 C47 F15 44.3(10)
C42 C43 C47 F16 -72.6(9)
C42 C43 C47 F17 170.2(6)
C43 C44 C45 C46 0.6(10)
C43 C44 C45 C48 -177.2(7)
C44 C43 C47 F15 -137.0(8)
C44 C43 C47 F16 106.1(8)
C44 C43 C47 F17 -11.1(10)
C44 C45 C46 C41 0.0(10)
C44 C45 C48 F18 63.5(14)
C44 C45 C48 F19 -55.3(14)
C44 C45 C48 F20 179.8(12)
C44 C45 C48 F18A 94.6(12)
C44 C45 C48 F19A -19.6(12)
C44 C45 C48 F20A -137.2(11)
C46 C41 C42 C43 2.3(8)
C46 C41 B1 C25 -39.4(7)
C46 C41 B1 C33 -155.2(5)
C46 C41 B1 C49 81.6(6)
C46 C45 C48 F18 -114.4(12)
C46 C45 C48 F19 126.8(13)
C46 C45 C48 F20 1.9(14)
C46 C45 C48 F18A -83.3(13)
C46 C45 C48 F19A 162.5(9)
C46 C45 C48 F20A 44.9(13)
C47 C43 C44 C45 -178.5(7)
C48 C45 C46 C41 177.8(7)
C49 C50 C51 C52 0.9(10)
C49 C50 C51 C55 179.8(6)
C50 C49 C54 C53 0.5(11)
C50 C49 B1 C25 -151.2(6)
C50 C49 B1 C33 -36.2(8)
C50 C49 B1 C41 86.2(7)
C50 C51 C52 C53 2.8(11)
C50 C51 C55 F21 -49.4(10)
C50 C51 C55 F22 67.9(9)
C50 C51 C55 F23 -172.3(7)
C51 C52 C53 C54 -4.8(13)
C51 C52 C53 C56 176.9(8)
C52 C51 C55 F21 129.5(8)
C52 C51 C55 F22 -113.1(9)
C52 C51 C55 F23 6.6(11)
C52 C53 C54 C49 3.2(14)
C52 C53 C56 F24 69.0(12)
C52 C53 C56 F25 -38.6(14)
C52 C53 C56 F26 -172.6(12)
C52 C53 C56 F24A 128.2(13)
C52 C53 C56 F25A 4.5(19)
C52 C53 C56 F26A -123.6(12)
C54 C49 C50 C51 -2.4(9)
C54 C49 B1 C25 37.1(8)
C54 C49 B1 C33 152.1(6)
C54 C49 B1 C41 -85.5(7)
C54 C53 C56 F24 -109.3(11)
C54 C53 C56 F25 143.0(11)
C54 C53 C56 F26 9.1(17)
C54 C53 C56 F24A -50.1(16)
C54 C53 C56 F25A -173.8(15)
C54 C53 C56 F26A 58.1(14)
C55 C51 C52 C53 -176.1(8)
C56 C53 C54 C49 -178.5(8)
B1 C25 C26 C27 175.2(6)
B1 C25 C30 C29 -173.9(7)
B1 C33 C34 C35 173.0(5)
B1 C33 C38 C37 -172.2(5)
B1 C41 C42 C43 174.3(5)
B1 C41 C46 C45 -173.4(6)
B1 C49 C50 C51 -174.6(6)
B1 C49 C54 C53 172.8(7)
F8A C32 F6A F7A 113.2(17)
F8A C32 F7A F6A -103(2)
Rh1 P1 C7 C8 -29.0(7)
Rh1 P1 C9 C10 -157.3(7)
Rh1 P1 C9 C11 -38.7(8)
Rh1 P1 C9 C12 80.4(8)
Rh1 P1 C13 C14 66.3(9)
Rh1 P1 C13 C15 -177.4(8)
Rh1 P1 C13 C16 -50.8(9)
Rh1 P2 C8 C7 -30.3(7)
Rh1 P2 C21 C22 -173.6(6)
Rh1 P2 C21 C23 67.2(7)
Rh1 P2 C21 C24 -49.5(7)
Rh1 C1 C2 F1 -129(2)
Rh1 C1 C2 C6 58.8(16)
Rh1 C1 C3 C4 -59.5(13)
Rh1 C2 C6 C5 51.6(12)
Rh1 C3 C4 C5 -56.4(14)
Rh1 C4 C5 C6 -63.3(11)
Rh1 C5 C6 C2 -51.2(12)
P1 C7 C8 P2 38.4(8)
F1 C2 C6 Rh1 129.9(15)
F1 C2 C6 C5 -178.4(13)
F2 C1 C2 Rh1 133(2)
F2 C1 C2 F1 5(4)
F2 C1 C2 C6 -167.9(16)
F2 C1 C3 Rh1 -130.2(16)
F2 C1 C3 C4 170.3(15)
C1 C2 C6 Rh1 -56.1(17)
C1 C2 C6 C5 -4(3)
C1 C3 C4 Rh1 59.0(15)
C1 C3 C4 C5 3(3)
C2 C1 C3 Rh1 63(2)
C2 C1 C3 C4 3(3)
C3 C1 C2 Rh1 -61(2)
C3 C1 C2 F1 170(2)
C3 C1 C2 C6 -2(3)
C3 C4 C5 Rh1 54.7(15)
C3 C4 C5 C6 -9(2)
C4 C5 C6 Rh1 60.4(11)
C4 C5 C6 C2 9(2)
C7 P1 C9 C10 -39.6(9)
C7 P1 C9 C11 79.0(8)
C7 P1 C9 C12 -162.0(8)
C7 P1 C13 C14 -52.6(9)
C7 P1 C13 C15 63.7(10)
C7 P1 C13 C16 -169.7(8)
C8 P2 C21 C22 67.9(8)
C8 P2 C21 C23 -51.3(8)
C8 P2 C21 C24 -167.9(7)
C9 P1 C7 C8 -151.0(7)
C9 P1 C13 C14 -161.7(8)
C9 P1 C13 C15 -45.4(10)
C9 P1 C13 C16 81.2(9)
C13 P1 C7 C8 94.9(7)
C13 P1 C9 C10 70.3(9)
C13 P1 C9 C11 -171.1(8)
C13 P1 C9 C12 -52.1(9)
C17 P2 C8 C7 -151.6(7)
C17 P2 C21 C22 -42.0(9)
C17 P2 C21 C23 -161.2(7)
C17 P2 C21 C24 82.2(8)
C21 P2 C8 C7 93.9(7)
Rh1A P1A C7A C8A -36(3)
Rh1A P1A C9A C10A 81(3)
Rh1A P1A C9A C11A -159(2)
Rh1A P1A C9A C12A -45(2)
Rh1A P2A C8A C7A -36(3)
Rh1A P2A C17A C18A 69(2)
Rh1A P2A C17A C19A -49(2)
Rh1A P2A C17A C20A -168(2)
Rh1A C1A C2A F2A 134(4)
Rh1A C1A C2A C3A -59(3)
Rh1A C1A C6A C5A 56(3)
Rh1A C2A C3A C4A -53(3)
Rh1A C3A C4A C5A -58(3)
Rh1A C4A C5A C6A -58(3)
Rh1A C5A C6A C1A -57(4)
P1A C7A C8A P2A 46(3)
F1A C1A C2A Rh1A -136(4)
F1A C1A C2A F2A -1(6)
F1A C1A C2A C3A 166(4)
F1A C1A C6A Rh1A 134(4)
F1A C1A C6A C5A -170(3)
F2A C2A C3A Rh1A -135(4)
F2A C2A C3A C4A 172(4)
C1A C2A C3A Rh1A 59(4)
C1A C2A C3A C4A 6(6)
C2A C1A C6A Rh1A -57(4)
C2A C1A C6A C5A -1(6)
C2A C3A C4A Rh1A 54(3)
C2A C3A C4A C5A -5(6)
C3A C4A C5A Rh1A 59(3)
C3A C4A C5A C6A 1(5)
C4A C5A C6A Rh1A 59(3)
C4A C5A C6A C1A 2(6)
C6A C1A C2A Rh1A 56(4)
C6A C1A C2A F2A -170(4)
C6A C1A C2A C3A -3(6)
C7A P1A C9A C10A -163(3)
C7A P1A C9A C11A -43(3)
C7A P1A C9A C12A 71(2)
C8A P2A C17A C18A -51(2)
C8A P2A C17A C19A -169(2)
C8A P2A C17A C20A 72(3)
C9A P1A C7A C8A -158(2)
C13A P1A C7A C8A 87(3)
C13A P1A C9A C10A -53(3)
C13A P1A C9A C11A 68(3)
C13A P1A C9A C12A -178(2)
C17A P2A C8A C7A 89(2)
C21A P2A C8A C7A -154(2)
C21A P2A C17A C18A -159(2)
C21A P2A C17A C19A 83(2)
C21A P2A C17A C20A -36(3)

loop_
_exptl_oxdiff_crystal_face_indexfrac_h
_exptl_oxdiff_crystal_face_indexfrac_k
_exptl_oxdiff_crystal_face_indexfrac_l
_exptl_oxdiff_crystal_face_x
_exptl_oxdiff_crystal_face_y
_exptl_oxdiff_crystal_face_z
-10.0123 -0.0218 9.9348 0.1881 0.6362 0.7097
-1.0298 11.0258 8.8860 0.2173 0.8413 -0.4702
-8.9892 -8.0404 1.0238 -0.0653 -0.0187 1.0219
-1.9952 1.9958 -22.9812 -1.0200 -0.0428 -0.0829
0.9945 -1.9981 22.9767 0.9974 0.0947 0.1491
6.9850 9.0382 -0.0432 0.0495 0.1963 -0.9374
-0.9704 -12.0326 -6.8907 -0.1677 -0.7762 0.6648
11.0126 0.0243 -8.9322 -0.1242 -0.6763 -0.7711
